data_4512958
loop_
_publ_author_name
'Patil, Rahul S.'
'Drachnik, Amanda M.'
'Kumari, Harshita'
'Barnes, Charles L.'
'Deakyne, Carol A.'
'Atwood, Jerry L.'

_publ_section_title
;
 Solvent-Induced Manipulation of Supramolecular Organic Frameworks
;
_journal_issue 6
_journal_name_full 'Crystal Growth &amp; Design'
_journal_page_first 2781
_journal_paper_doi 10.1021/acs.cgd.5b00148
_journal_volume 15
_journal_year 2015
_chemical_formula_moiety '8(C40H48O8), 10(C12H12N2), 30(C2H6O1), 4(H2O)'
_chemical_formula_sum 'C500 H552 N20 O98'
_chemical_formula_weight 8409.58
_chemical_name_common 'RsC3, bpea,EtOH, Water '
_chemical_name_systematic 'C-propylresorcin[4]arene, 1,2-Bis(4-pyridyl)ethane, Ethanol, water'
_space_group_crystal_system monoclinic
_space_group_IT_number 14
_space_group_name_Hall '-P 2yn'
_space_group_name_H-M_alt 'P 1 21/n 1'
_symmetry_space_group_name_Hall '-P 2yn'
_symmetry_space_group_name_H-M 'P 1 21/n 1'
_atom_sites_solution_hydrogens geom
_audit_creation_method SHELXL-2014/7
_cell_angle_alpha 90
_cell_angle_beta 98.4590(10)
_cell_angle_gamma 90
_cell_formula_units_Z 1
_cell_length_a 17.6998(5)
_cell_length_b 20.0245(6)
_cell_length_c 34.7604(10)
_cell_measurement_reflns_used 9831
_cell_measurement_temperature 100(2)
_cell_measurement_theta_max 65.07
_cell_measurement_theta_min 2.55
_cell_volume 12186.1(6)
_computing_cell_refinement 'APEX2 (Bruker AXS, 2008)'
_computing_data_collection 'APEX2 (Bruker AXS, 2008)'
_computing_data_reduction 'APEX2 (Bruker AXS, 2008)'
_computing_molecular_graphics 'X-SEED, Barbour, 2001'
_computing_publication_material 'CIFTAB (Sheldrick, 2013)'
_computing_structure_refinement 'SHELXL-2013 (Sheldrick, 2013)'
_computing_structure_solution 'SHELXS-2013 (Sheldrick, 2013)'
_diffrn_ambient_temperature 100(2)
_diffrn_measured_fraction_theta_full 0.983
_diffrn_measured_fraction_theta_max 0.983
_diffrn_measurement_device_type 'Bruker APEXII CCD area detector'
_diffrn_measurement_method 'omega scans'
_diffrn_radiation_type CuK\a
_diffrn_radiation_wavelength 1.54178
_diffrn_reflns_av_R_equivalents 0.0225
_diffrn_reflns_av_unetI/netI 0.0151
_diffrn_reflns_laue_measured_fraction_full 0.983
_diffrn_reflns_laue_measured_fraction_max 0.983
_diffrn_reflns_limit_h_max 20
_diffrn_reflns_limit_h_min -20
_diffrn_reflns_limit_k_max 22
_diffrn_reflns_limit_k_min -20
_diffrn_reflns_limit_l_max 40
_diffrn_reflns_limit_l_min -40
_diffrn_reflns_number 117778
_diffrn_reflns_point_group_measured_fraction_full 0.983
_diffrn_reflns_point_group_measured_fraction_max 0.983
_diffrn_reflns_theta_full 65.132
_diffrn_reflns_theta_max 65.132
_diffrn_reflns_theta_min 2.553
_diffrn_standards_decay_% 0.0
_exptl_absorpt_coefficient_mu 0.645
_exptl_absorpt_correction_T_max 0.97
_exptl_absorpt_correction_T_min 0.84
_exptl_absorpt_correction_type multi-scan
_exptl_absorpt_process_details
;
 Data were corrected for decay and absorption using the program SADABS 
 (Sheldrick, G. M. (2003). SADABS. Version 2.10. University of
 G\"ottingen, Germany).
;
_exptl_crystal_colour Colourless
_exptl_crystal_density_diffrn 1.146
_exptl_crystal_description Plate
_exptl_crystal_F_000 4476
_exptl_crystal_size_max 0.250
_exptl_crystal_size_mid 0.100
_exptl_crystal_size_min 0.100
_refine_diff_density_max 1.075
_refine_diff_density_min -0.842
_refine_diff_density_rms 0.106
_refine_ls_extinction_method none
_refine_ls_goodness_of_fit_ref 1.027
_refine_ls_hydrogen_treatment constr
_refine_ls_matrix_type full
_refine_ls_number_parameters 1439
_refine_ls_number_reflns 20466
_refine_ls_number_restraints 6
_refine_ls_restrained_S_all 1.028
_refine_ls_R_factor_all 0.0995
_refine_ls_R_factor_gt 0.0933
_refine_ls_shift/su_max 0.012
_refine_ls_shift/su_mean 0.000
_refine_ls_structure_factor_coef Fsqd
_refine_ls_weighting_details 'w=1/[\s^2^(Fo^2^)+(0.1773P)^2^+19.8127P] where P=(Fo^2^+2Fc^2^)/3'
_refine_ls_weighting_scheme calc
_refine_ls_wR_factor_gt 0.2745
_refine_ls_wR_factor_ref 0.2830
_reflns_Friedel_coverage 0.000
_reflns_number_gt 18396
_reflns_number_total 20466
_reflns_threshold_expression 'I > 2\s(I)'
_cod_data_source_file cg5b00148_si_006.cif
_cod_data_source_block H:\XRDLAB~1\CONFOR~1\2b\work\rsc3bpea
_cod_depositor_comments 'Adding full bibliography for 4512958--4512961.cif.'
_cod_database_code 4512958
_shelx_shelxl_version_number 2014/7
_shelx_space_group_comment
;
The symmetry employed for this shelxl refinement is uniquely defined
by the following loop, which should always be used as a source of
symmetry information in preference to the above space-group names.
They are only intended as comments.
;
_shelx_estimated_absorpt_t_min 0.855
_shelx_estimated_absorpt_t_max 0.938

loop_
_space_group_symop_operation_xyz
'x, y, z'
'-x+1/2, y+1/2, -z+1/2'
'-x, -y, -z'
'x-1/2, -y-1/2, z-1/2'

loop_
_atom_site_label
_atom_site_type_symbol
_atom_site_fract_x
_atom_site_fract_y
_atom_site_fract_z
_atom_site_U_iso_or_equiv
_atom_site_adp_type
_atom_site_occupancy
_atom_site_site_symmetry_order
_atom_site_calc_flag
_atom_site_refinement_flags_posn
_atom_site_refinement_flags_adp
_atom_site_refinement_flags_occupancy
_atom_site_disorder_assembly
_atom_site_disorder_group
O16 O 0.0372(6) 0.0908(5) 0.3484(3) 0.109(3) Uiso 0.5 1 d . . P A 1
O17 O 0.4093(5) 0.6619(5) 0.0949(2) 0.092(2) Uiso 0.5 1 d . . P B 2
O1A O -0.50613(14) 0.44372(12) 0.24773(7) 0.0425(6) Uani 1 1 d . . . . .
H1A H -0.5292 0.4231 0.2285 0.051 Uiso 1 1 calc R U . . .
C1A C -0.46721(15) 0.37037(14) 0.34530(9) 0.0273(6) Uani 1 1 d . . . . .
H1 H -0.4640 0.3830 0.3718 0.033 Uiso 1 1 calc R U . . .
O2A O -0.44272(13) 0.22424(11) 0.28497(6) 0.0353(5) Uani 1 1 d . . . . .
H2A H -0.4217 0.2010 0.3037 0.042 Uiso 1 1 calc R U . . .
C2A C -0.48747(16) 0.41920(14) 0.31709(9) 0.0296(6) Uani 1 1 d . . . . .
O3A O -0.34405(13) 0.15230(11) 0.33776(7) 0.0365(5) Uani 1 1 d . . . . .
H3A H -0.3148 0.1317 0.3249 0.044 Uiso 1 1 calc R U . . .
C3A C -0.48830(16) 0.40001(16) 0.27844(9) 0.0318(7) Uani 1 1 d . . . . .
O4A O -0.10401(15) 0.23683(14) 0.40187(11) 0.0620(8) Uani 1 1 d . . . . .
H4A H -0.0892 0.1976 0.3988 0.074 Uiso 1 1 calc R U . . .
C4A C -0.47272(17) 0.33518(16) 0.26883(9) 0.0323(7) Uani 1 1 d . . . . .
H2 H -0.4738 0.3231 0.2423 0.039 Uiso 1 1 calc R U . . .
O5A O -0.05535(14) 0.36721(13) 0.38887(8) 0.0450(6) Uani 1 1 d . . . . .
H5A H -0.0692 0.3310 0.3978 0.054 Uiso 1 1 calc R U . . .
C5A C -0.45537(16) 0.28729(15) 0.29781(9) 0.0298(6) Uani 1 1 d . . . . .
O6A O -0.12621(13) 0.59001(12) 0.36587(7) 0.0392(5) Uani 1 1 d . . . . .
H6A H -0.1662 0.6128 0.3603 0.047 Uiso 1 1 calc R U . . .
C6A C -0.45145(15) 0.30425(14) 0.33697(9) 0.0264(6) Uani 1 1 d . . . . .
O7A O -0.25087(13) 0.66457(10) 0.34304(6) 0.0341(5) Uani 1 1 d . . . . .
H7A H -0.2552 0.6924 0.3248 0.041 Uiso 1 1 calc R U . . .
C7A C -0.42880(17) 0.25307(14) 0.36940(9) 0.0278(6) Uani 1 1 d . . . . .
H3 H -0.4479 0.2086 0.3590 0.033 Uiso 1 1 calc R U . . .
O8A O -0.47755(13) 0.57431(11) 0.26706(7) 0.0386(5) Uani 1 1 d . . . . .
H8A H -0.4676 0.6044 0.2517 0.046 Uiso 1 1 calc R U . . .
C8A C -0.29886(18) 0.29417(15) 0.40200(8) 0.0298(6) Uani 1 1 d . . . . .
H4 H -0.3248 0.3297 0.4126 0.036 Uiso 1 1 calc R U . . .
C9A C -0.34185(17) 0.24817(14) 0.37825(9) 0.0283(6) Uani 1 1 d . . . . .
C10A C -0.30276(18) 0.19686(15) 0.36204(9) 0.0331(7) Uani 1 1 d . . . . .
C11A C -0.22343(19) 0.19275(16) 0.37017(11) 0.0406(8) Uani 1 1 d . . . . .
H11A H -0.1972 0.1580 0.3590 0.049 Uiso 1 1 calc R U . . .
C12A C -0.18272(19) 0.23924(17) 0.39446(11) 0.0429(8) Uani 1 1 d . . . . .
C13A C -0.21925(19) 0.29103(16) 0.41116(9) 0.0358(7) Uani 1 1 d . . . . .
C14A C -0.1744(2) 0.34143(17) 0.43802(10) 0.0394(8) Uani 1 1 d . . . . .
H14A H -0.1219 0.3225 0.4451 0.047 Uiso 1 1 calc R U . . .
C15A C -0.21348(18) 0.46133(16) 0.42023(9) 0.0328(7) Uani 1 1 d . . . . .
H15A H -0.2551 0.4550 0.4342 0.039 Uiso 1 1 calc R U . . .
C16A C -0.16473(18) 0.40780(16) 0.41757(9) 0.0344(7) Uani 1 1 d . . . . .
C17A C -0.10544(18) 0.41702(17) 0.39555(9) 0.0363(7) Uani 1 1 d . . . . .
C18A C -0.09423(18) 0.47876(18) 0.37899(9) 0.0371(7) Uani 1 1 d . . . . .
H18A H -0.0527 0.4849 0.3649 0.045 Uiso 1 1 calc R U . . .
C19A C -0.14329(18) 0.53126(16) 0.38301(9) 0.0339(7) Uani 1 1 d . . . . .
C20A C -0.20524(18) 0.52366(16) 0.40370(8) 0.0314(6) Uani 1 1 d . . . . .
C21A C -0.26273(19) 0.58002(15) 0.40615(9) 0.0323(7) Uani 1 1 d . . . . .
H21A H -0.2338 0.6229 0.4064 0.039 Uiso 1 1 calc R U . . .
C22A C -0.38492(17) 0.53834(14) 0.36508(9) 0.0289(6) Uani 1 1 d . . . . .
H22A H -0.3915 0.5091 0.3859 0.035 Uiso 1 1 calc R U . . .
C23A C -0.32178(18) 0.58056(14) 0.36978(9) 0.0290(6) Uani 1 1 d . . . . .
C24A C -0.31318(17) 0.62305(14) 0.33854(9) 0.0294(6) Uani 1 1 d . . . . .
C25A C -0.36501(18) 0.62181(14) 0.30454(9) 0.0310(6) Uani 1 1 d . . . . .
H25A H -0.3583 0.6506 0.2836 0.037 Uiso 1 1 calc R U . . .
C26A C -0.42693(17) 0.57830(15) 0.30114(9) 0.0306(6) Uani 1 1 d . . . . .
C27A C -0.43880(17) 0.53640(14) 0.33179(9) 0.0291(6) Uani 1 1 d . . . . .
C28A C -0.50814(17) 0.48977(15) 0.32783(10) 0.0323(7) Uani 1 1 d . . . . .
H28A H -0.5453 0.5070 0.3056 0.039 Uiso 1 1 calc R U . . .
C29A C -0.46528(18) 0.26628(15) 0.40601(9) 0.0315(6) Uani 1 1 d . . . . .
H29A H -0.4439 0.2343 0.4265 0.038 Uiso 1 1 calc R U . . .
H29B H -0.4513 0.3118 0.4156 0.038 Uiso 1 1 calc R U . . .
C30A C -0.5520(2) 0.25999(17) 0.39961(11) 0.0391(7) Uani 1 1 d . . . . .
H30A H -0.5737 0.2915 0.3790 0.047 Uiso 1 1 calc R U . . .
H30B H -0.5663 0.2142 0.3905 0.047 Uiso 1 1 calc R U . . .
C31A C -0.5866(3) 0.2743(2) 0.43627(13) 0.0570(11) Uani 1 1 d . . . . .
H31A H -0.5641 0.2443 0.4571 0.086 Uiso 1 1 calc R U . . .
H31B H -0.6420 0.2673 0.4311 0.086 Uiso 1 1 calc R U . . .
H31C H -0.5760 0.3207 0.4443 0.086 Uiso 1 1 calc R U . . .
C32A C -0.2065(2) 0.35002(19) 0.47620(10) 0.0447(8) Uani 1 1 d . . . . .
H32A H -0.1765 0.3847 0.4920 0.054 Uiso 1 1 calc R U . . .
H32B H -0.2599 0.3660 0.4703 0.054 Uiso 1 1 calc R U . . .
C33A C -0.2051(2) 0.2866(2) 0.49990(12) 0.0514(10) Uani 1 1 d . . . . .
H33A H -0.2289 0.2956 0.5234 0.062 Uiso 1 1 calc R U . . .
H33B H -0.2365 0.2524 0.4844 0.062 Uiso 1 1 calc R U . . .
C34A C -0.1264(3) 0.2586(3) 0.51229(17) 0.0787(17) Uani 1 1 d . . . . .
H34A H -0.1060 0.2417 0.4895 0.118 Uiso 1 1 calc R U . . .
H34B H -0.1291 0.2221 0.5308 0.118 Uiso 1 1 calc R U . . .
H34C H -0.0929 0.2939 0.5247 0.118 Uiso 1 1 calc R U . . .
C35A C -0.3008(2) 0.57897(17) 0.44322(9) 0.0378(7) Uani 1 1 d . . . . .
H35A H -0.3403 0.6143 0.4412 0.045 Uiso 1 1 calc R U . . .
H35B H -0.3267 0.5355 0.4448 0.045 Uiso 1 1 calc R U . . .
C36A C -0.2448(2) 0.58964(19) 0.48050(10) 0.0450(8) Uani 1 1 d . . . . .
H36A H -0.2065 0.5533 0.4832 0.054 Uiso 1 1 calc R U . . .
H36B H -0.2174 0.6323 0.4786 0.054 Uiso 1 1 calc R U . . .
C37A C -0.2840(3) 0.5911(3) 0.51633(12) 0.0680(13) Uani 1 1 d . . . . .
H37A H -0.3239 0.6254 0.5132 0.102 Uiso 1 1 calc R U . . .
H37B H -0.2464 0.6016 0.5392 0.102 Uiso 1 1 calc R U . . .
H37C H -0.3069 0.5474 0.5198 0.102 Uiso 1 1 calc R U . . .
C38A C -0.54832(19) 0.49326(16) 0.36398(11) 0.0380(7) Uani 1 1 d . . . . .
H38A H -0.5137 0.4752 0.3865 0.046 Uiso 1 1 calc R U . . .
H38B H -0.5585 0.5406 0.3696 0.046 Uiso 1 1 calc R U . . .
C39A C -0.6234(2) 0.4547(2) 0.35952(12) 0.0471(9) Uani 1 1 d . . . . .
H39A H -0.6550 0.4673 0.3347 0.056 Uiso 1 1 calc R U . . .
H39B H -0.6127 0.4063 0.3586 0.056 Uiso 1 1 calc R U . . .
C40A C -0.6674(3) 0.4691(3) 0.39293(18) 0.0871(18) Uani 1 1 d . . . . .
H40A H -0.6361 0.4569 0.4176 0.131 Uiso 1 1 calc R U . . .
H40B H -0.7147 0.4429 0.3896 0.131 Uiso 1 1 calc R U . . .
H40C H -0.6799 0.5168 0.3932 0.131 Uiso 1 1 calc R U . . .
O1B O 0.00604(13) 0.57417(11) 0.22937(6) 0.0349(5) Uani 1 1 d . . . . .
H1B H 0.0317 0.5971 0.2469 0.042 Uiso 1 1 calc R U . . .
C1B C 0.04642(16) 0.53721(13) 0.13242(8) 0.0238(6) Uani 1 1 d . . . . .
H5 H 0.0283 0.5084 0.1114 0.029 Uiso 1 1 calc R U . . .
O2B O 0.19500(12) 0.66151(11) 0.15695(6) 0.0326(5) Uani 1 1 d . . . . .
H2B H 0.1978 0.6916 0.1739 0.039 Uiso 1 1 calc R U . . .
C2B C 0.01069(16) 0.53521(13) 0.16533(8) 0.0250(6) Uani 1 1 d . . . . .
O3B O 0.30599(13) 0.59247(12) 0.13056(8) 0.0426(6) Uani 1 1 d . . . . .
H3B H 0.2699 0.6122 0.1390 0.051 Uiso 1 1 calc R U . . .
C3B C 0.03916(17) 0.57715(14) 0.19606(8) 0.0277(6) Uani 1 1 d . . . . .
O4B O 0.36644(17) 0.36836(16) 0.10549(12) 0.0697(9) Uani 1 1 d . . . . .
H4B H 0.3777 0.3585 0.0835 0.084 Uiso 1 1 calc R U . . .
C4B C 0.10010(17) 0.62006(14) 0.19365(8) 0.0279(6) Uani 1 1 d . . . . .
H6 H 0.1184 0.6486 0.2148 0.034 Uiso 1 1 calc R U . . .
O5B O 0.31451(16) 0.23808(14) 0.10733(9) 0.0538(7) Uani 1 1 d . . . . .
H5B H 0.3283 0.2738 0.0978 0.065 Uiso 1 1 calc R U . . .
C5B C 0.13398(16) 0.62092(14) 0.16017(8) 0.0263(6) Uani 1 1 d . . . . .
O6B O 0.10712(13) 0.15245(11) 0.16523(7) 0.0381(5) Uani 1 1 d . . . . .
H6B H 0.1435 0.1311 0.1778 0.046 Uiso 1 1 calc R U . . .
C6B C 0.10750(16) 0.57934(13) 0.12868(8) 0.0242(6) Uani 1 1 d . . . . .
O7B O 0.03373(13) 0.22388(10) 0.21494(6) 0.0343(5) Uani 1 1 d . . . . .
H7B H 0.0500 0.2016 0.1974 0.041 Uiso 1 1 calc R U . . .
C7B C 0.14696(16) 0.57905(14) 0.09272(8) 0.0265(6) Uani 1 1 d . . . . .
H7 H 0.1758 0.6220 0.0928 0.032 Uiso 1 1 calc R U . . .
O8B O -0.01082(14) 0.44485(11) 0.24884(6) 0.0361(5) Uani 1 1 d . . . . .
H8B H 0.0050 0.4260 0.2701 0.043 Uiso 1 1 calc R U . . .
C8B C 0.18792(18) 0.45975(15) 0.08031(9) 0.0307(6) Uani 1 1 d . . . . .
H8 H 0.1371 0.4520 0.0680 0.037 Uiso 1 1 calc R U . . .
C9B C 0.20572(17) 0.52304(15) 0.09542(8) 0.0293(6) Uani 1 1 d . . . . .
C10B C 0.28057(19) 0.53258(17) 0.11436(10) 0.0384(7) Uani 1 1 d . . . . .
C11B C 0.3337(2) 0.4818(2) 0.11727(12) 0.0480(9) Uani 1 1 d . . . . .
H11B H 0.3842 0.4895 0.1300 0.058 Uiso 1 1 calc R U . . .
C12B C 0.3135(2) 0.41963(19) 0.10165(13) 0.0486(9) Uani 1 1 d . . . . .
C13B C 0.23947(19) 0.40706(16) 0.08202(10) 0.0364(7) Uani 1 1 d . . . . .
C14B C 0.2184(2) 0.33958(17) 0.06319(10) 0.0401(8) Uani 1 1 d . . . . .
H14B H 0.2668 0.3204 0.0564 0.048 Uiso 1 1 calc R U . . .
C15B C 0.11446(19) 0.29096(15) 0.09839(9) 0.0316(6) Uani 1 1 d . . . . .
H15B H 0.0813 0.3243 0.0860 0.038 Uiso 1 1 calc R U . . .
C16B C 0.1899(2) 0.29038(16) 0.09133(9) 0.0364(7) Uani 1 1 d . . . . .
C17B C 0.2386(2) 0.24196(17) 0.11098(10) 0.0392(7) Uani 1 1 d . . . . .
C18B C 0.2107(2) 0.19523(16) 0.13486(10) 0.0388(7) Uani 1 1 d . . . . .
H18B H 0.2438 0.1618 0.1472 0.047 Uiso 1 1 calc R U . . .
C19B C 0.13506(19) 0.19695(15) 0.14086(9) 0.0328(7) Uani 1 1 d . . . . .
C20B C 0.08469(19) 0.24527(14) 0.12270(9) 0.0305(6) Uani 1 1 d . . . . .
C21B C 0.00234(18) 0.24966(14) 0.13033(9) 0.0296(6) Uani 1 1 d . . . . .
H21B H -0.0104 0.2056 0.1413 0.035 Uiso 1 1 calc R U . . .
C22B C -0.02443(16) 0.36829(14) 0.15248(8) 0.0265(6) Uani 1 1 d . . . . .
H22B H -0.0357 0.3800 0.1258 0.032 Uiso 1 1 calc R U . . .
C23B C -0.00390(16) 0.30218(14) 0.16162(8) 0.0268(6) Uani 1 1 d . . . . .
C24B C 0.01351(17) 0.28673(14) 0.20123(9) 0.0294(6) Uani 1 1 d . . . . .
C25B C 0.01200(18) 0.33525(15) 0.22933(9) 0.0312(6) Uani 1 1 d . . . . .
H25B H 0.0256 0.3240 0.2560 0.037 Uiso 1 1 calc R U . . .
C26B C -0.00932(17) 0.40037(15) 0.21891(9) 0.0293(6) Uani 1 1 d . . . . .
C27B C -0.02946(16) 0.41799(14) 0.17987(8) 0.0256(6) Uani 1 1 d . . . . .
C28B C -0.05653(16) 0.48853(14) 0.16836(8) 0.0269(6) Uani 1 1 d . . . . .
H28B H -0.0822 0.5059 0.1901 0.032 Uiso 1 1 calc R U . . .
C29B C 0.08945(17) 0.57769(14) 0.05483(8) 0.0282(6) Uani 1 1 d . . . . .
H29C H 0.0621 0.5344 0.0532 0.034 Uiso 1 1 calc R U . . .
H29D H 0.0512 0.6135 0.0560 0.034 Uiso 1 1 calc R U . . .
C30B C 0.1260(2) 0.58700(16) 0.01802(9) 0.0349(7) Uani 1 1 d . . . . .
H30C H 0.1517 0.6310 0.0190 0.042 Uiso 1 1 calc R U . . .
H30D H 0.1654 0.5522 0.0171 0.042 Uiso 1 1 calc R U . . .
C31B C 0.0681(3) 0.5829(2) -0.01868(10) 0.0515(10) Uani 1 1 d . . . . .
H31D H 0.0413 0.5400 -0.0194 0.077 Uiso 1 1 calc R U . . .
H31E H 0.0944 0.5868 -0.0415 0.077 Uiso 1 1 calc R U . . .
H31F H 0.0311 0.6194 -0.0188 0.077 Uiso 1 1 calc R U . . .
C32B C 0.1640(2) 0.34581(17) 0.02497(10) 0.0429(8) Uani 1 1 d . . . . .
H32C H 0.1161 0.3673 0.0300 0.051 Uiso 1 1 calc R U . . .
H32D H 0.1512 0.3006 0.0144 0.051 Uiso 1 1 calc R U . . .
C33B C 0.1989(3) 0.38691(19) -0.00529(11) 0.0492(9) Uani 1 1 d . . . . .
H33C H 0.2087 0.4328 0.0048 0.059 Uiso 1 1 calc R U . . .
H33D H 0.2486 0.3670 -0.0088 0.059 Uiso 1 1 calc R U . . .
C34B C 0.1495(4) 0.3903(3) -0.04361(13) 0.0752(15) Uani 1 1 d . . . . .
H34D H 0.1396 0.3450 -0.0538 0.113 Uiso 1 1 calc R U . . .
H34E H 0.1752 0.4163 -0.0617 0.113 Uiso 1 1 calc R U . . .
H34F H 0.1010 0.4118 -0.0406 0.113 Uiso 1 1 calc R U . . .
C35B C -0.05418(18) 0.26025(15) 0.09286(9) 0.0316(6) Uani 1 1 d . . . . .
H35C H -0.0447 0.3047 0.0821 0.038 Uiso 1 1 calc R U . . .
H35D H -0.0440 0.2263 0.0735 0.038 Uiso 1 1 calc R U . . .
C36B C -0.1378(2) 0.25588(17) 0.09813(10) 0.0381(7) Uani 1 1 d . . . . .
H36C H -0.1477 0.2884 0.1183 0.046 Uiso 1 1 calc R U . . .
H36D H -0.1482 0.2107 0.1076 0.046 Uiso 1 1 calc R U . . .
C37B C -0.1923(2) 0.2698(2) 0.06088(12) 0.0534(10) Uani 1 1 d . . . . .
H37D H -0.1861 0.3161 0.0528 0.080 Uiso 1 1 calc R U . . .
H37E H -0.2450 0.2626 0.0655 0.080 Uiso 1 1 calc R U . . .
H37F H -0.1808 0.2395 0.0404 0.080 Uiso 1 1 calc R U . . .
C38B C -0.11599(16) 0.49151(15) 0.13155(9) 0.0291(6) Uani 1 1 d . . . . .
H38C H -0.1295 0.5388 0.1259 0.035 Uiso 1 1 calc R U . . .
H38D H -0.0926 0.4739 0.1094 0.035 Uiso 1 1 calc R U . . .
C39B C -0.18914(18) 0.45250(17) 0.13422(11) 0.0386(7) Uani 1 1 d . . . . .
H39C H -0.1773 0.4042 0.1357 0.046 Uiso 1 1 calc R U . . .
H39D H -0.2090 0.4653 0.1584 0.046 Uiso 1 1 calc R U . . .
C40B C -0.2497(2) 0.4655(2) 0.09982(15) 0.0667(13) Uani 1 1 d . . . . .
H40D H -0.2632 0.5130 0.0990 0.100 Uiso 1 1 calc R U . . .
H40E H -0.2951 0.4388 0.1023 0.100 Uiso 1 1 calc R U . . .
H40F H -0.2302 0.4531 0.0758 0.100 Uiso 1 1 calc R U . . .
N1C N -0.24060(16) 0.25715(13) 0.21070(8) 0.0354(6) Uani 1 1 d . . . . .
C1C C -0.28200(18) 0.24929(15) 0.23973(10) 0.0353(7) Uani 1 1 d . . . . .
H1C H -0.3176 0.2135 0.2382 0.042 Uiso 1 1 calc R U . . .
N2C N -0.22742(17) 0.57788(13) 0.20965(9) 0.0401(7) Uani 1 1 d . . . . .
C2C C -0.27547(18) 0.29030(15) 0.27148(9) 0.0324(7) Uani 1 1 d . . . . .
H2C H -0.3056 0.2824 0.2915 0.039 Uiso 1 1 calc R U . . .
C3C C -0.22464(17) 0.34359(15) 0.27436(9) 0.0288(6) Uani 1 1 d . . . . .
C4C C -0.18284(18) 0.35246(15) 0.24416(9) 0.0335(7) Uani 1 1 d . . . . .
H4C H -0.1481 0.3887 0.2446 0.040 Uiso 1 1 calc R U . . .
C5C C -0.19180(19) 0.30836(16) 0.21335(10) 0.0364(7) Uani 1 1 d . . . . .
H5C H -0.1619 0.3147 0.1931 0.044 Uiso 1 1 calc R U . . .
C6C C -0.2169(2) 0.38981(17) 0.30858(9) 0.0367(7) Uani 1 1 d . . . . .
H6C1 H -0.1643 0.4077 0.3133 0.044 Uiso 1 1 calc R U . . .
H6C2 H -0.2257 0.3644 0.3320 0.044 Uiso 1 1 calc R U . . .
C7C C -0.2740(2) 0.44850(17) 0.30229(10) 0.0381(7) Uani 1 1 d . . . . .
H7C1 H -0.3265 0.4305 0.2962 0.046 Uiso 1 1 calc R U . . .
H7C2 H -0.2710 0.4745 0.3267 0.046 Uiso 1 1 calc R U . . .
C8C C -0.17878(19) 0.57167(15) 0.24280(11) 0.0374(7) Uani 1 1 d . . . . .
H8C H -0.1326 0.5965 0.2454 0.045 Uiso 1 1 calc R U . . .
C9C C -0.19166(18) 0.53162(16) 0.27316(10) 0.0360(7) Uani 1 1 d . . . . .
H9C H -0.1552 0.5294 0.2961 0.043 Uiso 1 1 calc R U . . .
C10C C -0.25897(18) 0.49412(15) 0.27012(10) 0.0336(7) Uani 1 1 d . . . . .
C11C C -0.30926(19) 0.50044(17) 0.23588(10) 0.0386(7) Uani 1 1 d . . . . .
H11C H -0.3557 0.4759 0.2323 0.046 Uiso 1 1 calc R U . . .
C12C C -0.2919(2) 0.54243(18) 0.20679(11) 0.0426(8) Uani 1 1 d . . . . .
H12C H -0.3277 0.5462 0.1837 0.051 Uiso 1 1 calc R U . . .
N1D N 0.29729(16) 0.57837(13) 0.28558(8) 0.0392(6) Uani 1 1 d . . . . .
C1D C 0.2337(2) 0.54412(18) 0.28919(10) 0.0411(8) Uani 1 1 d . . . . .
H1D H 0.2114 0.5500 0.3122 0.049 Uiso 1 1 calc R U . . .
N2D N 0.28344(15) 0.25433(13) 0.28882(8) 0.0345(6) Uani 1 1 d . . . . .
C2D C 0.19906(19) 0.50063(17) 0.26114(10) 0.0375(7) Uani 1 1 d . . . . .
H2D H 0.1541 0.4773 0.2651 0.045 Uiso 1 1 calc R U . . .
C3D C 0.23020(17) 0.49133(15) 0.22725(9) 0.0315(7) Uani 1 1 d . . . . .
C4D C 0.29645(18) 0.52728(15) 0.22364(10) 0.0343(7) Uani 1 1 d . . . . .
H4D H 0.3200 0.5227 0.2009 0.041 Uiso 1 1 calc R U . . .
C5D C 0.32737(18) 0.56929(15) 0.25299(10) 0.0355(7) Uani 1 1 d . . . . .
H5D H 0.3725 0.5931 0.2499 0.043 Uiso 1 1 calc R U . . .
C6D C 0.19564(19) 0.44406(16) 0.19579(9) 0.0366(7) Uani 1 1 d . . . . .
H6D1 H 0.1838 0.4689 0.1710 0.044 Uiso 1 1 calc R U . . .
H6D2 H 0.1470 0.4264 0.2026 0.044 Uiso 1 1 calc R U . . .
C7D C 0.2489(2) 0.38517(16) 0.18997(9) 0.0366(7) Uani 1 1 d . . . . .
H7D1 H 0.2263 0.3591 0.1669 0.044 Uiso 1 1 calc R U . . .
H7D2 H 0.2987 0.4028 0.1848 0.044 Uiso 1 1 calc R U . . .
C8D C 0.22326(19) 0.24809(15) 0.26102(10) 0.0363(7) Uani 1 1 d . . . . .
H8D H 0.1872 0.2138 0.2636 0.044 Uiso 1 1 calc R U . . .
C9D C 0.21100(18) 0.28868(16) 0.22907(10) 0.0350(7) Uani 1 1 d . . . . .
H9D H 0.1677 0.2818 0.2099 0.042 Uiso 1 1 calc R U . . .
C10D C 0.26172(17) 0.33974(14) 0.22472(9) 0.0291(6) Uani 1 1 d . . . . .
C11D C 0.32356(18) 0.34713(16) 0.25366(10) 0.0354(7) Uani 1 1 d . . . . .
H11D H 0.3595 0.3819 0.2522 0.042 Uiso 1 1 calc R U . . .
C12D C 0.33256(19) 0.30375(17) 0.28465(10) 0.0386(7) Uani 1 1 d . . . . .
H12D H 0.3758 0.3091 0.3041 0.046 Uiso 1 1 calc R U . . .
N1E N 0.4258(3) 0.7757(3) -0.00349(16) 0.0879(14) Uani 1 1 d . . . . .
C1E C 0.4377(4) 0.8143(4) 0.02788(18) 0.0907(18) Uani 1 1 d . . . . .
H1E H 0.4343 0.7949 0.0525 0.109 Uiso 1 1 calc R U . . .
C2E C 0.4544(4) 0.8801(4) 0.02634(19) 0.098(2) Uani 1 1 d . . . . .
H2E H 0.4645 0.9049 0.0499 0.117 Uiso 1 1 calc R U . . .
C3E C 0.4571(4) 0.9122(3) -0.00853(19) 0.0921(19) Uani 1 1 d . . . . .
C4E C 0.4458(3) 0.8715(3) -0.04190(17) 0.0820(17) Uani 1 1 d . . . . .
H4E H 0.4493 0.8901 -0.0667 0.098 Uiso 1 1 calc R U . . .
C5E C 0.4298(3) 0.8051(3) -0.03853(19) 0.0839(16) Uani 1 1 d . . . . .
H5E H 0.4212 0.7786 -0.0614 0.101 Uiso 1 1 calc R U . . .
C6E C 0.4710(5) 0.9863(4) -0.0117(3) 0.139(4) Uani 1 1 d . . . . .
H6E1 H 0.4786 0.9957 -0.0388 0.166 Uiso 1 1 calc R U . . .
H6E2 H 0.4237 1.0097 -0.0073 0.166 Uiso 1 1 calc R U . . .
O1F O 0.4219(3) 0.13437(18) 0.21079(9) 0.0789(10) Uani 1 1 d . . . . .
H1F H 0.4206 0.1122 0.1902 0.095 Uiso 1 1 calc R U . . .
C1F C 0.4215(3) 0.2040(2) 0.20196(14) 0.0712(14) Uani 1 1 d . . . . .
H1F1 H 0.4248 0.2303 0.2263 0.085 Uiso 1 1 calc R U . . .
H1F2 H 0.3734 0.2159 0.1851 0.085 Uiso 1 1 calc R U . . .
C2F C 0.4873(7) 0.2196(6) 0.1819(2) 0.188(6) Uani 1 1 d . . . . .
H2F1 H 0.5345 0.2039 0.1976 0.282 Uiso 1 1 calc R U . . .
H2F2 H 0.4903 0.2680 0.1782 0.282 Uiso 1 1 calc R U . . .
H2F3 H 0.4808 0.1974 0.1565 0.282 Uiso 1 1 calc R U . . .
O1G O 0.3925(3) 0.0554(2) 0.14639(10) 0.0934(13) Uani 1 1 d . . . . .
H1G H 0.3976 0.0137 0.1464 0.112 Uiso 1 1 calc R U . . .
C1G C 0.4015(3) 0.0809(3) 0.10947(14) 0.0694(12) Uani 1 1 d . . . . .
H1G1 H 0.4515 0.0662 0.1030 0.083 Uiso 1 1 calc R U . . .
H1G2 H 0.4019 0.1303 0.1106 0.083 Uiso 1 1 calc R U . . .
C2G C 0.3424(6) 0.0598(5) 0.07917(19) 0.125(3) Uani 1 1 d . . . . .
H2G1 H 0.3598 0.0205 0.0661 0.187 Uiso 1 1 calc R U . . .
H2G2 H 0.3306 0.0960 0.0603 0.187 Uiso 1 1 calc R U . . .
H2G3 H 0.2965 0.0483 0.0904 0.187 Uiso 1 1 calc R U . . .
O1H O 0.4288(7) -0.0618(6) 0.1731(3) 0.121(3) Uiso 0.5 1 d . . P C 2
C1H C 0.3584(7) -0.1239(5) 0.1613(3) 0.153(4) Uani 1 1 d . . . . .
O2H O 0.4100(4) -0.0865(4) 0.1352(2) 0.0729(17) Uiso 0.5 1 d . . P C 1
C2H C 0.3326(8) -0.1818(7) 0.1298(3) 0.171(4) Uani 1 1 d . . . . .
O1I O 0.4090(5) 0.6474(4) 0.0175(2) 0.161(2) Uiso 1 1 d . . . . .
C1I C 0.3536(9) 0.6084(8) -0.0051(4) 0.100(4) Uiso 0.5 1 d . . P D 1
C2I C 0.3510(9) 0.5349(8) 0.0141(4) 0.106(4) Uiso 0.5 1 d . . P D 1
C3I C 0.3397(10) 0.6385(9) 0.0266(5) 0.116(5) Uiso 0.5 1 d . . P D 2
C4I C 0.3216(11) 0.6859(10) 0.0496(6) 0.133(6) Uiso 0.5 1 d . . P D 2
O1J O -0.4876(10) 0.4537(14) 0.5381(6) 0.135(9) Uani 0.25 1 d . . P E 1
C1J C -0.4723(12) 0.3993(9) 0.5276(7) 0.071(5) Uani 0.25 1 d . . P E 1
O2J O -0.4206(6) 0.4242(5) 0.4635(2) 0.048(3) Uani 0.25 1 d . . P E 2
C2J C -0.4120(10) 0.3819(12) 0.4982(5) 0.072(6) Uani 0.25 1 d . . P E 2
C3J C -0.4040(11) 0.3734(9) 0.5262(5) 0.130(6) Uani 0.5 1 d . . P . .
O1K O -0.0303(7) 0.1224(6) 0.4194(4) 0.135(4) Uiso 0.5 1 d D . P F 1
C1K C -0.0745(7) 0.0723(6) 0.4345(4) 0.081(3) Uiso 0.5 1 d D . P F 1
O2K O -0.0504(4) 0.1169(3) 0.37870(18) 0.0636(15) Uiso 0.5 1 d D . P G 2
C3K C -0.0579(9) 0.0580(7) 0.3988(4) 0.104(4) Uiso 0.5 1 d D . P G 2
C4K C -0.042(4) 0.052(3) 0.4416(7) 0.46(5) Uiso 0.5 1 d D . P G 2
O1L O -0.4944(6) 0.3895(5) 0.1154(3) 0.113(3) Uiso 0.5 1 d . . P H 1
C1L C -0.4293(8) 0.3472(7) 0.1187(4) 0.093(3) Uiso 0.5 1 d . . P H 1
O2L O -0.4813(12) 0.4623(10) 0.1754(6) 0.206(7) Uiso 0.5 1 d . . P I 2
C3L C -0.5056(4) 0.3998(3) 0.16587(19) 0.0365(14) Uiso 0.5 1 d . . P I 2
C4L C -0.4266(7) 0.3852(6) 0.1592(4) 0.084(3) Uiso 0.5 1 d . . P I 2
O1M O -0.0554(3) 0.14108(19) 0.29329(11) 0.0878(11) Uani 1 1 d . . . . .
C1M C -0.0192(8) 0.1785(8) 0.2787(4) 0.029(3) Uiso 0.2 1 d . . P J 2
C2M C -0.0130(8) 0.2494(4) 0.31877(18) 0.164(5) Uani 1 1 d . . . . .
C3M C -0.0710(3) 0.2111(2) 0.29482(14) 0.0466(10) Uiso 0.8 1 d . . P J 1
C2K C -0.1057(16) 0.0787(15) 0.4706(7) 0.194(10) Uiso 0.5 1 d D . P F 1
C2L C -0.3744(13) 0.3598(12) 0.1598(6) 0.075(5) Uiso 0.25 1 d . . P H 1
C1 C -0.3752(12) 0.3174(11) 0.1272(6) 0.071(5) Uiso 0.25 1 d . . P H 1

loop_
_atom_site_aniso_label
_atom_site_aniso_U_11
_atom_site_aniso_U_22
_atom_site_aniso_U_33
_atom_site_aniso_U_23
_atom_site_aniso_U_13
_atom_site_aniso_U_12
O1A 0.0445(13) 0.0395(13) 0.0395(13) 0.0156(10) -0.0074(10) -0.0124(10)
C1A 0.0236(13) 0.0230(15) 0.0355(15) 0.0039(11) 0.0054(11) -0.0031(11)
O2A 0.0453(13) 0.0234(11) 0.0374(12) -0.0023(9) 0.0066(10) -0.0065(9)
C2A 0.0205(13) 0.0235(15) 0.0445(17) 0.0081(12) 0.0041(12) -0.0039(11)
O3A 0.0374(12) 0.0227(11) 0.0510(13) -0.0071(9) 0.0114(10) -0.0022(9)
C3A 0.0253(14) 0.0294(16) 0.0386(16) 0.0105(13) -0.0023(12) -0.0088(12)
O4A 0.0336(13) 0.0439(16) 0.103(2) -0.0016(15) -0.0069(14) 0.0091(11)
C4A 0.0321(15) 0.0309(17) 0.0327(15) 0.0023(12) 0.0007(12) -0.0108(12)
O5A 0.0384(13) 0.0432(14) 0.0522(14) 0.0015(11) 0.0028(10) 0.0038(10)
C5A 0.0260(14) 0.0254(15) 0.0375(16) 0.0000(12) 0.0034(12) -0.0084(11)
O6A 0.0386(12) 0.0374(13) 0.0421(13) 0.0069(10) 0.0072(10) -0.0078(10)
C6A 0.0226(13) 0.0215(14) 0.0353(15) 0.0036(11) 0.0048(11) -0.0032(10)
O7A 0.0414(12) 0.0228(11) 0.0393(12) 0.0050(9) 0.0095(9) -0.0089(9)
C7A 0.0313(15) 0.0182(14) 0.0345(15) 0.0023(11) 0.0062(12) -0.0025(11)
O8A 0.0367(12) 0.0325(12) 0.0449(13) 0.0166(10) 0.0000(10) -0.0010(9)
C8A 0.0365(16) 0.0216(15) 0.0308(15) 0.0076(11) 0.0030(12) 0.0010(12)
C9A 0.0332(15) 0.0198(14) 0.0320(15) 0.0077(11) 0.0048(12) -0.0002(11)
C10A 0.0386(17) 0.0202(15) 0.0407(17) 0.0052(12) 0.0071(13) 0.0006(12)
C11A 0.0375(17) 0.0246(16) 0.060(2) 0.0010(14) 0.0063(15) 0.0074(13)
C12A 0.0314(17) 0.0333(18) 0.061(2) 0.0070(15) -0.0015(15) 0.0059(13)
C13A 0.0383(17) 0.0268(17) 0.0401(17) 0.0076(13) -0.0018(13) 0.0007(13)
C14A 0.0376(17) 0.0354(18) 0.0416(18) 0.0088(14) -0.0057(14) -0.0020(13)
C15A 0.0380(16) 0.0328(17) 0.0266(14) -0.0020(12) 0.0011(12) -0.0091(13)
C16A 0.0367(16) 0.0333(17) 0.0295(15) 0.0017(12) -0.0075(12) -0.0059(13)
C17A 0.0324(16) 0.0393(18) 0.0343(16) -0.0024(13) -0.0045(13) -0.0007(13)
C18A 0.0310(16) 0.0446(19) 0.0347(16) 0.0011(14) 0.0015(13) -0.0053(13)
C19A 0.0354(16) 0.0353(17) 0.0294(15) 0.0009(12) -0.0012(12) -0.0080(13)
C20A 0.0370(16) 0.0299(16) 0.0265(14) -0.0026(12) 0.0014(12) -0.0074(12)
C21A 0.0428(17) 0.0239(15) 0.0321(15) -0.0032(11) 0.0123(13) -0.0093(12)
C22A 0.0369(16) 0.0165(14) 0.0363(15) 0.0024(11) 0.0158(13) 0.0011(11)
C23A 0.0375(16) 0.0189(14) 0.0333(15) -0.0010(11) 0.0144(12) 0.0004(11)
C24A 0.0361(16) 0.0163(14) 0.0385(16) -0.0002(11) 0.0142(13) -0.0006(11)
C25A 0.0375(16) 0.0173(14) 0.0397(16) 0.0064(11) 0.0104(13) 0.0015(11)
C26A 0.0311(15) 0.0206(15) 0.0405(17) 0.0056(12) 0.0067(12) 0.0049(11)
C27A 0.0306(15) 0.0186(14) 0.0400(16) 0.0037(11) 0.0116(12) 0.0034(11)
C28A 0.0269(15) 0.0255(16) 0.0448(17) 0.0113(13) 0.0066(12) 0.0024(12)
C29A 0.0399(17) 0.0208(15) 0.0355(16) 0.0029(12) 0.0107(13) -0.0036(12)
C30A 0.0423(18) 0.0277(17) 0.051(2) -0.0006(14) 0.0197(15) -0.0073(13)
C31A 0.061(2) 0.045(2) 0.073(3) -0.0114(19) 0.037(2) -0.0096(18)
C32A 0.053(2) 0.042(2) 0.0357(17) 0.0057(14) -0.0050(15) -0.0106(16)
C33A 0.047(2) 0.057(2) 0.048(2) 0.0170(18) -0.0022(16) -0.0149(17)
C34A 0.053(3) 0.090(4) 0.090(3) 0.058(3) 0.002(2) -0.007(2)
C35A 0.053(2) 0.0298(17) 0.0331(16) -0.0022(12) 0.0146(14) -0.0050(14)
C36A 0.060(2) 0.044(2) 0.0322(17) -0.0067(14) 0.0123(16) -0.0049(16)
C37A 0.089(3) 0.085(3) 0.033(2) -0.007(2) 0.020(2) -0.009(3)
C38A 0.0349(17) 0.0272(17) 0.055(2) 0.0115(14) 0.0169(14) 0.0071(13)
C39A 0.0353(18) 0.045(2) 0.063(2) 0.0181(17) 0.0152(16) 0.0033(15)
C40A 0.068(3) 0.103(4) 0.102(4) -0.009(3) 0.053(3) -0.024(3)
O1B 0.0490(13) 0.0262(11) 0.0323(11) -0.0079(8) 0.0157(10) -0.0053(9)
C1B 0.0270(14) 0.0158(13) 0.0279(14) -0.0011(10) 0.0011(11) 0.0011(10)
O2B 0.0366(11) 0.0257(11) 0.0352(11) -0.0049(8) 0.0046(9) -0.0116(9)
C2B 0.0285(14) 0.0148(13) 0.0317(14) 0.0006(10) 0.0041(11) 0.0009(10)
O3B 0.0299(11) 0.0418(14) 0.0550(14) -0.0009(11) 0.0026(10) -0.0073(10)
C3B 0.0350(15) 0.0184(14) 0.0309(15) -0.0007(11) 0.0083(12) 0.0024(11)
O4B 0.0466(16) 0.0523(18) 0.113(3) 0.0149(18) 0.0214(17) 0.0223(13)
C4B 0.0345(15) 0.0185(14) 0.0297(14) -0.0030(11) 0.0009(12) -0.0004(11)
O5B 0.0490(15) 0.0421(15) 0.0742(19) 0.0077(13) 0.0220(13) 0.0169(12)
C5B 0.0285(14) 0.0170(14) 0.0325(15) 0.0007(11) 0.0013(11) -0.0021(10)
O6B 0.0460(13) 0.0228(11) 0.0432(13) 0.0078(9) -0.0010(10) 0.0026(9)
C6B 0.0268(14) 0.0159(13) 0.0292(14) 0.0023(10) 0.0017(11) 0.0018(10)
O7B 0.0498(13) 0.0196(11) 0.0328(11) 0.0050(8) 0.0036(9) -0.0018(9)
C7B 0.0298(14) 0.0202(14) 0.0295(14) 0.0016(11) 0.0037(12) -0.0024(11)
O8B 0.0542(14) 0.0283(12) 0.0272(11) -0.0033(8) 0.0113(10) -0.0059(10)
C8B 0.0336(15) 0.0290(16) 0.0313(15) 0.0048(12) 0.0109(12) 0.0028(12)
C9B 0.0316(15) 0.0278(16) 0.0302(15) 0.0040(11) 0.0098(12) 0.0002(12)
C10B 0.0322(16) 0.0386(19) 0.0455(18) 0.0079(14) 0.0098(14) -0.0022(13)
C11B 0.0303(17) 0.047(2) 0.066(2) 0.0113(18) 0.0055(16) 0.0016(15)
C12B 0.0358(18) 0.044(2) 0.070(2) 0.0140(18) 0.0176(17) 0.0125(15)
C13B 0.0397(17) 0.0302(17) 0.0428(18) 0.0054(13) 0.0177(14) 0.0055(13)
C14B 0.0468(19) 0.0310(18) 0.0471(19) 0.0018(14) 0.0215(15) 0.0119(14)
C15B 0.0433(17) 0.0195(15) 0.0329(15) -0.0007(11) 0.0091(13) 0.0079(12)
C16B 0.0493(19) 0.0240(16) 0.0380(17) 0.0002(12) 0.0142(14) 0.0077(13)
C17B 0.0419(18) 0.0307(18) 0.0461(18) -0.0015(14) 0.0103(14) 0.0114(14)
C18B 0.0492(19) 0.0231(16) 0.0433(18) 0.0002(13) 0.0037(14) 0.0103(13)
C19B 0.0441(18) 0.0189(15) 0.0342(16) -0.0033(11) 0.0019(13) 0.0021(12)
C20B 0.0434(17) 0.0179(14) 0.0294(15) -0.0037(11) 0.0028(12) 0.0018(12)
C21B 0.0414(17) 0.0166(14) 0.0304(15) 0.0006(11) 0.0040(12) -0.0011(11)
C22B 0.0282(14) 0.0231(15) 0.0291(14) 0.0014(11) 0.0069(11) -0.0032(11)
C23B 0.0297(14) 0.0184(14) 0.0321(15) 0.0009(11) 0.0045(11) -0.0040(11)
C24B 0.0341(15) 0.0197(14) 0.0348(15) 0.0028(11) 0.0062(12) -0.0066(11)
C25B 0.0384(16) 0.0270(16) 0.0284(14) 0.0030(12) 0.0056(12) -0.0079(12)
C26B 0.0330(15) 0.0245(15) 0.0319(15) -0.0036(12) 0.0092(12) -0.0079(12)
C27B 0.0262(14) 0.0200(14) 0.0318(15) -0.0002(11) 0.0084(11) -0.0040(10)
C28B 0.0290(14) 0.0200(14) 0.0334(15) -0.0027(11) 0.0103(12) -0.0012(11)
C29B 0.0346(15) 0.0216(14) 0.0278(14) 0.0015(11) 0.0031(12) -0.0002(11)
C30B 0.0467(18) 0.0291(17) 0.0298(15) 0.0042(12) 0.0079(13) -0.0005(13)
C31B 0.073(3) 0.051(2) 0.0294(17) 0.0032(15) 0.0038(17) -0.0146(19)
C32B 0.064(2) 0.0269(17) 0.0414(18) -0.0016(13) 0.0203(16) 0.0077(15)
C33B 0.070(3) 0.038(2) 0.0432(19) 0.0023(15) 0.0195(18) 0.0093(17)
C34B 0.111(4) 0.070(3) 0.042(2) 0.001(2) 0.002(2) -0.035(3)
C35B 0.0423(17) 0.0193(15) 0.0318(15) -0.0009(11) 0.0005(13) -0.0017(12)
C36B 0.0449(19) 0.0267(17) 0.0407(18) 0.0029(13) -0.0005(14) -0.0061(13)
C37B 0.052(2) 0.043(2) 0.060(2) 0.0115(18) -0.0083(18) -0.0067(17)
C38B 0.0282(15) 0.0210(14) 0.0381(16) -0.0016(11) 0.0045(12) 0.0003(11)
C39B 0.0315(16) 0.0298(17) 0.055(2) -0.0008(14) 0.0068(14) -0.0025(13)
C40B 0.036(2) 0.065(3) 0.092(3) 0.019(2) -0.011(2) -0.0133(19)
N1C 0.0419(15) 0.0221(13) 0.0446(15) -0.0044(11) 0.0140(12) 0.0033(11)
C1C 0.0353(16) 0.0206(15) 0.0516(19) -0.0011(13) 0.0114(14) -0.0020(12)
N2C 0.0424(16) 0.0247(14) 0.0570(18) -0.0019(12) 0.0195(14) 0.0013(11)
C2C 0.0339(16) 0.0270(16) 0.0391(16) 0.0037(12) 0.0146(13) 0.0003(12)
C3C 0.0310(15) 0.0237(15) 0.0328(15) 0.0026(11) 0.0080(12) 0.0027(11)
C4C 0.0376(16) 0.0227(15) 0.0435(17) -0.0026(12) 0.0164(14) -0.0055(12)
C5C 0.0437(18) 0.0272(16) 0.0430(18) -0.0025(13) 0.0216(14) 0.0010(13)
C6C 0.0447(18) 0.0357(18) 0.0309(16) -0.0028(13) 0.0094(13) -0.0052(14)
C7C 0.0441(18) 0.0336(17) 0.0405(17) -0.0122(14) 0.0195(14) -0.0054(14)
C8C 0.0340(16) 0.0217(16) 0.059(2) -0.0085(14) 0.0163(15) -0.0016(12)
C9C 0.0342(16) 0.0267(16) 0.0488(18) -0.0097(13) 0.0120(14) 0.0004(12)
C10C 0.0347(16) 0.0246(16) 0.0450(18) -0.0120(13) 0.0173(13) 0.0007(12)
C11C 0.0342(16) 0.0340(18) 0.0499(19) -0.0095(14) 0.0140(14) -0.0063(13)
C12C 0.0429(19) 0.0360(19) 0.050(2) -0.0030(15) 0.0105(15) -0.0011(14)
N1D 0.0434(16) 0.0255(14) 0.0451(16) 0.0011(11) -0.0062(12) 0.0004(11)
C1D 0.0443(19) 0.0372(19) 0.0404(18) 0.0016(14) 0.0012(14) -0.0004(14)
N2D 0.0369(14) 0.0244(13) 0.0405(14) 0.0042(11) -0.0001(11) 0.0060(10)
C2D 0.0344(17) 0.0338(18) 0.0421(17) 0.0059(14) -0.0010(13) -0.0024(13)
C3D 0.0323(15) 0.0210(15) 0.0375(16) 0.0056(12) -0.0070(12) 0.0047(11)
C4D 0.0337(16) 0.0245(16) 0.0435(17) 0.0052(13) 0.0015(13) 0.0044(12)
C5D 0.0319(16) 0.0224(15) 0.0494(19) 0.0041(13) -0.0030(14) 0.0017(12)
C6D 0.0408(17) 0.0275(16) 0.0370(17) 0.0056(13) -0.0097(13) -0.0001(13)
C7D 0.0474(19) 0.0308(17) 0.0300(15) -0.0006(12) -0.0003(13) 0.0000(14)
C8D 0.0371(17) 0.0202(15) 0.0496(19) 0.0023(13) -0.0001(14) -0.0024(12)
C9D 0.0342(16) 0.0259(16) 0.0412(17) -0.0027(13) -0.0075(13) -0.0008(12)
C10D 0.0345(15) 0.0195(14) 0.0328(15) -0.0035(11) 0.0026(12) 0.0043(11)
C11D 0.0323(16) 0.0284(17) 0.0433(17) 0.0025(13) -0.0017(13) -0.0045(12)
C12D 0.0327(16) 0.0352(18) 0.0431(18) 0.0027(14) -0.0108(13) -0.0002(13)
N1E 0.068(3) 0.100(4) 0.093(3) 0.021(3) 0.003(2) 0.000(2)
C1E 0.090(4) 0.102(5) 0.071(3) 0.013(3) -0.016(3) -0.005(3)
C2E 0.099(4) 0.096(5) 0.085(4) 0.031(3) -0.031(3) -0.017(3)
C3E 0.080(4) 0.101(5) 0.084(4) 0.035(3) -0.028(3) -0.015(3)
C4E 0.052(3) 0.109(5) 0.080(4) 0.036(3) -0.004(2) 0.009(3)
C5E 0.060(3) 0.098(4) 0.092(4) 0.019(3) 0.006(3) 0.014(3)
C6E 0.141(7) 0.107(5) 0.137(6) 0.037(5) -0.082(5) -0.011(5)
O1F 0.121(3) 0.067(2) 0.0458(16) 0.0074(15) 0.0012(18) -0.004(2)
C1F 0.088(3) 0.062(3) 0.055(2) 0.013(2) -0.017(2) -0.032(3)
C2F 0.268(13) 0.239(11) 0.067(4) -0.052(5) 0.059(6) -0.192(11)
O1G 0.118(3) 0.108(3) 0.055(2) -0.007(2) 0.013(2) -0.028(3)
C1G 0.080(3) 0.072(3) 0.058(3) 0.005(2) 0.014(2) 0.001(2)
C2G 0.165(8) 0.136(7) 0.065(4) 0.002(4) -0.008(4) -0.035(6)
C1H 0.173(9) 0.088(6) 0.182(10) 0.004(6) -0.023(8) 0.028(6)
C2H 0.215(12) 0.181(11) 0.117(7) -0.003(7) 0.019(8) 0.012(9)
O1J 0.081(11) 0.22(2) 0.105(13) -0.091(15) 0.006(9) 0.046(13)
C1J 0.064(11) 0.042(10) 0.111(16) 0.006(10) 0.027(11) -0.023(8)
O2J 0.076(7) 0.050(6) 0.018(4) 0.003(4) 0.011(4) -0.034(5)
C2J 0.053(10) 0.118(18) 0.045(9) 0.045(11) 0.014(8) 0.010(10)
C3J 0.156(15) 0.134(14) 0.104(12) 0.046(10) 0.037(10) 0.068(12)
O1M 0.115(3) 0.068(2) 0.077(2) -0.0157(18) 0.003(2) 0.013(2)
C2M 0.319(14) 0.111(6) 0.049(3) 0.016(3) -0.017(5) -0.092(8)

loop_
_atom_type_symbol
_atom_type_description
_atom_type_scat_dispersion_real
_atom_type_scat_dispersion_imag
_atom_type_scat_source
C C 0.0181 0.0091 'International Tables Vol C Tables 4.2.6.8 and 6.1.1.4'
H H 0.0000 0.0000 'International Tables Vol C Tables 4.2.6.8 and 6.1.1.4'
N N 0.0311 0.0180 'International Tables Vol C Tables 4.2.6.8 and 6.1.1.4'
O O 0.0492 0.0322 'International Tables Vol C Tables 4.2.6.8 and 6.1.1.4'

loop_
_geom_angle_atom_site_label_1
_geom_angle_atom_site_label_2
_geom_angle_atom_site_label_3
_geom_angle
_geom_angle_site_symmetry_1
C3A O1A H1A 109.5 .
C6A C1A C2A 124.0(3) .
C6A C1A H1 118.0 .
C2A C1A H1 118.0 .
C5A O2A H2A 109.5 .
C1A C2A C3A 116.7(3) .
C1A C2A C28A 121.7(3) .
C3A C2A C28A 121.6(3) .
C10A O3A H3A 109.5 .
C4A C3A O1A 116.2(3) .
C4A C3A C2A 121.2(3) .
O1A C3A C2A 122.6(3) .
C12A O4A H4A 109.5 .
C3A C4A C5A 120.3(3) .
C3A C4A H2 119.9 .
C5A C4A H2 119.9 .
C17A O5A H5A 109.5 .
O2A C5A C4A 115.4(3) .
O2A C5A C6A 123.8(3) .
C4A C5A C6A 120.8(3) .
C19A O6A H6A 109.5 .
C1A C6A C5A 116.9(3) .
C1A C6A C7A 121.5(3) .
C5A C6A C7A 121.7(3) .
C24A O7A H7A 109.5 .
C9A C7A C29A 112.3(2) .
C9A C7A C6A 109.7(2) .
C29A C7A C6A 113.5(2) .
C9A C7A H3 107.0 .
C29A C7A H3 107.0 .
C6A C7A H3 107.0 .
C26A O8A H8A 109.5 .
C9A C8A C13A 123.5(3) .
C9A C8A H4 118.3 .
C13A C8A H4 118.3 .
C8A C9A C10A 117.8(3) .
C8A C9A C7A 121.7(3) .
C10A C9A C7A 120.5(3) .
O3A C10A C11A 121.3(3) .
O3A C10A C9A 118.5(3) .
C11A C10A C9A 120.3(3) .
C12A C11A C10A 120.1(3) .
C12A C11A H11A 119.9 .
C10A C11A H11A 119.9 .
O4A C12A C11A 120.7(3) .
O4A C12A C13A 117.8(3) .
C11A C12A C13A 121.5(3) .
C12A C13A C8A 116.9(3) .
C12A C13A C14A 121.2(3) .
C8A C13A C14A 121.9(3) .
C13A C14A C32A 112.4(3) .
C13A C14A C16A 112.1(3) .
C32A C14A C16A 112.8(3) .
C13A C14A H14A 106.3 .
C32A C14A H14A 106.3 .
C16A C14A H14A 106.3 .
C16A C15A C20A 124.2(3) .
C16A C15A H15A 117.9 .
C20A C15A H15A 117.9 .
C15A C16A C17A 117.3(3) .
C15A C16A C14A 121.8(3) .
C17A C16A C14A 120.9(3) .
O5A C17A C18A 116.1(3) .
O5A C17A C16A 123.4(3) .
C18A C17A C16A 120.5(3) .
C19A C18A C17A 120.3(3) .
C19A C18A H18A 119.9 .
C17A C18A H18A 119.9 .
O6A C19A C18A 115.2(3) .
O6A C19A C20A 123.6(3) .
C18A C19A C20A 121.2(3) .
C15A C20A C19A 116.5(3) .
C15A C20A C21A 121.9(3) .
C19A C20A C21A 121.6(3) .
C23A C21A C20A 109.9(2) .
C23A C21A C35A 111.4(3) .
C20A C21A C35A 114.4(3) .
C23A C21A H21A 106.9 .
C20A C21A H21A 106.9 .
C35A C21A H21A 106.9 .
C27A C22A C23A 123.8(3) .
C27A C22A H22A 118.1 .
C23A C22A H22A 118.1 .
C22A C23A C24A 117.0(3) .
C22A C23A C21A 122.4(3) .
C24A C23A C21A 120.6(3) .
O7A C24A C25A 121.9(3) .
O7A C24A C23A 117.1(3) .
C25A C24A C23A 121.0(3) .
C24A C25A C26A 119.9(3) .
C24A C25A H25A 120.1 .
C26A C25A H25A 120.1 .
O8A C26A C25A 120.9(3) .
O8A C26A C27A 118.0(3) .
C25A C26A C27A 121.1(3) .
C22A C27A C26A 117.2(3) .
C22A C27A C28A 122.3(3) .
C26A C27A C28A 120.4(3) .
C2A C28A C27A 111.7(2) .
C2A C28A C38A 113.6(2) .
C27A C28A C38A 111.1(3) .
C2A C28A H28A 106.6 .
C27A C28A H28A 106.6 .
C38A C28A H28A 106.6 .
C30A C29A C7A 113.8(3) .
C30A C29A H29A 108.8 .
C7A C29A H29A 108.8 .
C30A C29A H29B 108.8 .
C7A C29A H29B 108.8 .
H29A C29A H29B 107.7 .
C31A C30A C29A 112.5(3) .
C31A C30A H30A 109.1 .
C29A C30A H30A 109.1 .
C31A C30A H30B 109.1 .
C29A C30A H30B 109.1 .
H30A C30A H30B 107.8 .
C30A C31A H31A 109.5 .
C30A C31A H31B 109.5 .
H31A C31A H31B 109.5 .
C30A C31A H31C 109.5 .
H31A C31A H31C 109.5 .
H31B C31A H31C 109.5 .
C33A C32A C14A 113.6(3) .
C33A C32A H32A 108.9 .
C14A C32A H32A 108.9 .
C33A C32A H32B 108.9 .
C14A C32A H32B 108.9 .
H32A C32A H32B 107.7 .
C34A C33A C32A 114.2(3) .
C34A C33A H33A 108.7 .
C32A C33A H33A 108.7 .
C34A C33A H33B 108.7 .
C32A C33A H33B 108.7 .
H33A C33A H33B 107.6 .
C33A C34A H34A 109.5 .
C33A C34A H34B 109.5 .
H34A C34A H34B 109.5 .
C33A C34A H34C 109.5 .
H34A C34A H34C 109.5 .
H34B C34A H34C 109.5 .
C36A C35A C21A 113.6(3) .
C36A C35A H35A 108.9 .
C21A C35A H35A 108.9 .
C36A C35A H35B 108.9 .
C21A C35A H35B 108.9 .
H35A C35A H35B 107.7 .
C37A C36A C35A 112.5(3) .
C37A C36A H36A 109.1 .
C35A C36A H36A 109.1 .
C37A C36A H36B 109.1 .
C35A C36A H36B 109.1 .
H36A C36A H36B 107.8 .
C36A C37A H37A 109.5 .
C36A C37A H37B 109.5 .
H37A C37A H37B 109.5 .
C36A C37A H37C 109.5 .
H37A C37A H37C 109.5 .
H37B C37A H37C 109.5 .
C39A C38A C28A 113.3(3) .
C39A C38A H38A 108.9 .
C28A C38A H38A 108.9 .
C39A C38A H38B 108.9 .
C28A C38A H38B 108.9 .
H38A C38A H38B 107.7 .
C40A C39A C38A 111.3(4) .
C40A C39A H39A 109.4 .
C38A C39A H39A 109.4 .
C40A C39A H39B 109.4 .
C38A C39A H39B 109.4 .
H39A C39A H39B 108.0 .
C39A C40A H40A 109.5 .
C39A C40A H40B 109.5 .
H40A C40A H40B 109.5 .
C39A C40A H40C 109.5 .
H40A C40A H40C 109.5 .
H40B C40A H40C 109.5 .
C3B O1B H1B 109.5 .
C2B C1B C6B 123.3(3) .
C2B C1B H5 118.3 .
C6B C1B H5 118.3 .
C5B O2B H2B 109.5 .
C1B C2B C3B 117.2(3) .
C1B C2B C28B 121.9(2) .
C3B C2B C28B 120.9(3) .
C10B O3B H3B 109.5 .
O1B C3B C4B 120.6(3) .
O1B C3B C2B 118.0(3) .
C4B C3B C2B 121.5(3) .
C12B O4B H4B 109.5 .
C5B C4B C3B 119.6(3) .
C5B C4B H6 120.2 .
C3B C4B H6 120.2 .
C17B O5B H5B 109.5 .
O2B C5B C4B 121.3(3) .
O2B C5B C6B 117.8(3) .
C4B C5B C6B 120.9(3) .
C19B O6B H6B 109.5 .
C1B C6B C5B 117.6(3) .
C1B C6B C7B 122.1(2) .
C5B C6B C7B 120.3(2) .
C24B O7B H7B 109.5 .
C6B C7B C9B 110.2(2) .
C6B C7B C29B 112.2(2) .
C9B C7B C29B 113.5(2) .
C6B C7B H7 106.9 .
C9B C7B H7 106.9 .
C29B C7B H7 106.9 .
C26B O8B H8B 109.5 .
C9B C8B C13B 124.4(3) .
C9B C8B H8 117.8 .
C13B C8B H8 117.8 .
C8B C9B C10B 116.6(3) .
C8B C9B C7B 122.2(3) .
C10B C9B C7B 121.2(3) .
O3B C10B C11B 115.8(3) .
O3B C10B C9B 122.8(3) .
C11B C10B C9B 121.4(3) .
C10B C11B C12B 120.1(3) .
C10B C11B H11B 120.0 .
C12B C11B H11B 120.0 .
O4B C12B C11B 119.9(4) .
O4B C12B C13B 118.9(4) .
C11B C12B C13B 121.2(3) .
C8B C13B C12B 116.3(3) .
C8B C13B C14B 122.5(3) .
C12B C13B C14B 121.2(3) .
C13B C14B C16B 112.4(3) .
C13B C14B C32B 112.6(3) .
C16B C14B C32B 112.7(3) .
C13B C14B H14B 106.2 .
C16B C14B H14B 106.2 .
C32B C14B H14B 106.2 .
C16B C15B C20B 123.8(3) .
C16B C15B H15B 118.1 .
C20B C15B H15B 118.1 .
C15B C16B C17B 117.1(3) .
C15B C16B C14B 121.5(3) .
C17B C16B C14B 121.4(3) .
O5B C17B C18B 117.2(3) .
O5B C17B C16B 122.2(3) .
C18B C17B C16B 120.6(3) .
C19B C18B C17B 120.7(3) .
C19B C18B H18B 119.7 .
C17B C18B H18B 119.7 .
O6B C19B C18B 121.4(3) .
O6B C19B C20B 117.6(3) .
C18B C19B C20B 120.9(3) .
C15B C20B C19B 116.9(3) .
C15B C20B C21B 121.5(3) .
C19B C20B C21B 121.6(3) .
C20B C21B C23B 109.6(2) .
C20B C21B C35B 112.4(3) .
C23B C21B C35B 113.7(2) .
C20B C21B H21B 106.9 .
C23B C21B H21B 106.9 .
C35B C21B H21B 106.9 .
C27B C22B C23B 124.3(3) .
C27B C22B H22B 117.8 .
C23B C22B H22B 117.8 .
C22B C23B C24B 116.4(3) .
C22B C23B C21B 122.2(3) .
C24B C23B C21B 121.3(3) .
O7B C24B C25B 115.5(3) .
O7B C24B C23B 123.5(3) .
C25B C24B C23B 121.0(3) .
C24B C25B C26B 120.6(3) .
C24B C25B H25B 119.7 .
C26B C25B H25B 119.7 .
O8B C26B C25B 116.5(3) .
O8B C26B C27B 122.8(3) .
C25B C26B C27B 120.7(3) .
C22B C27B C26B 116.9(3) .
C22B C27B C28B 122.2(3) .
C26B C27B C28B 120.9(3) .
C27B C28B C2B 111.5(2) .
C27B C28B C38B 113.9(2) .
C2B C28B C38B 111.4(2) .
C27B C28B H28B 106.5 .
C2B C28B H28B 106.5 .
C38B C28B H28B 106.5 .
C30B C29B C7B 113.9(2) .
C30B C29B H29C 108.8 .
C7B C29B H29C 108.8 .
C30B C29B H29D 108.8 .
C7B C29B H29D 108.8 .
H29C C29B H29D 107.7 .
C31B C30B C29B 112.3(3) .
C31B C30B H30C 109.1 .
C29B C30B H30C 109.1 .
C31B C30B H30D 109.1 .
C29B C30B H30D 109.1 .
H30C C30B H30D 107.9 .
C30B C31B H31D 109.5 .
C30B C31B H31E 109.5 .
H31D C31B H31E 109.5 .
C30B C31B H31F 109.5 .
H31D C31B H31F 109.5 .
H31E C31B H31F 109.5 .
C14B C32B C33B 112.0(3) .
C14B C32B H32C 109.2 .
C33B C32B H32C 109.2 .
C14B C32B H32D 109.2 .
C33B C32B H32D 109.2 .
H32C C32B H32D 107.9 .
C34B C33B C32B 113.4(4) .
C34B C33B H33C 108.9 .
C32B C33B H33C 108.9 .
C34B C33B H33D 108.9 .
C32B C33B H33D 108.9 .
H33C C33B H33D 107.7 .
C33B C34B H34D 109.5 .
C33B C34B H34E 109.5 .
H34D C34B H34E 109.5 .
C33B C34B H34F 109.5 .
H34D C34B H34F 109.5 .
H34E C34B H34F 109.5 .
C36B C35B C21B 114.5(3) .
C36B C35B H35C 108.6 .
C21B C35B H35C 108.6 .
C36B C35B H35D 108.6 .
C21B C35B H35D 108.6 .
H35C C35B H35D 107.6 .
C35B C36B C37B 113.2(3) .
C35B C36B H36C 108.9 .
C37B C36B H36C 108.9 .
C35B C36B H36D 108.9 .
C37B C36B H36D 108.9 .
H36C C36B H36D 107.8 .
C36B C37B H37D 109.5 .
C36B C37B H37E 109.5 .
H37D C37B H37E 109.5 .
C36B C37B H37F 109.5 .
H37D C37B H37F 109.5 .
H37E C37B H37F 109.5 .
C39B C38B C28B 114.4(3) .
C39B C38B H38C 108.7 .
C28B C38B H38C 108.7 .
C39B C38B H38D 108.7 .
C28B C38B H38D 108.7 .
H38C C38B H38D 107.6 .
C40B C39B C38B 112.0(3) .
C40B C39B H39C 109.2 .
C38B C39B H39C 109.2 .
C40B C39B H39D 109.2 .
C38B C39B H39D 109.2 .
H39C C39B H39D 107.9 .
C39B C40B H40D 109.5 .
C39B C40B H40E 109.5 .
H40D C40B H40E 109.5 .
C39B C40B H40F 109.5 .
H40D C40B H40F 109.5 .
H40E C40B H40F 109.5 .
C5C N1C C1C 117.2(3) .
N1C C1C C2C 123.1(3) .
N1C C1C H1C 118.4 .
C2C C1C H1C 118.4 .
C12C N2C C8C 116.7(3) .
C1C C2C C3C 119.8(3) .
C1C C2C H2C 120.1 .
C3C C2C H2C 120.1 .
C4C C3C C2C 117.2(3) .
C4C C3C C6C 121.9(3) .
C2C C3C C6C 120.9(3) .
C5C C4C C3C 119.6(3) .
C5C C4C H4C 120.2 .
C3C C4C H4C 120.2 .
N1C C5C C4C 123.0(3) .
N1C C5C H5C 118.5 .
C4C C5C H5C 118.5 .
C3C C6C C7C 112.1(3) .
C3C C6C H6C1 109.2 .
C7C C6C H6C1 109.2 .
C3C C6C H6C2 109.2 .
C7C C6C H6C2 109.2 .
H6C1 C6C H6C2 107.9 .
C10C C7C C6C 112.7(3) .
C10C C7C H7C1 109.1 .
C6C C7C H7C1 109.1 .
C10C C7C H7C2 109.1 .
C6C C7C H7C2 109.1 .
H7C1 C7C H7C2 107.8 .
N2C C8C C9C 123.9(3) .
N2C C8C H8C 118.0 .
C9C C8C H8C 118.0 .
C8C C9C C10C 119.5(3) .
C8C C9C H9C 120.3 .
C10C C9C H9C 120.3 .
C11C C10C C9C 116.7(3) .
C11C C10C C7C 122.4(3) .
C9C C10C C7C 120.9(3) .
C10C C11C C12C 120.0(3) .
C10C C11C H11C 120.0 .
C12C C11C H11C 120.0 .
N2C C12C C11C 123.2(3) .
N2C C12C H12C 118.4 .
C11C C12C H12C 118.4 .
C5D N1D C1D 117.1(3) .
N1D C1D C2D 123.3(3) .
N1D C1D H1D 118.4 .
C2D C1D H1D 118.4 .
C8D N2D C12D 116.9(3) .
C1D C2D C3D 119.6(3) .
C1D C2D H2D 120.2 .
C3D C2D H2D 120.2 .
C2D C3D C4D 116.8(3) .
C2D C3D C6D 122.1(3) .
C4D C3D C6D 121.0(3) .
C5D C4D C3D 119.8(3) .
C5D C4D H4D 120.1 .
C3D C4D H4D 120.1 .
N1D C5D C4D 123.3(3) .
N1D C5D H5D 118.3 .
C4D C5D H5D 118.3 .
C3D C6D C7D 112.7(3) .
C3D C6D H6D1 109.1 .
C7D C6D H6D1 109.1 .
C3D C6D H6D2 109.1 .
C7D C6D H6D2 109.1 .
H6D1 C6D H6D2 107.8 .
C10D C7D C6D 112.4(3) .
C10D C7D H7D1 109.1 .
C6D C7D H7D1 109.1 .
C10D C7D H7D2 109.1 .
C6D C7D H7D2 109.1 .
H7D1 C7D H7D2 107.9 .
N2D C8D C9D 123.1(3) .
N2D C8D H8D 118.4 .
C9D C8D H8D 118.4 .
C8D C9D C10D 120.0(3) .
C8D C9D H9D 120.0 .
C10D C9D H9D 120.0 .
C11D C10D C9D 117.2(3) .
C11D C10D C7D 122.1(3) .
C9D C10D C7D 120.7(3) .
C12D C11D C10D 119.4(3) .
C12D C11D H11D 120.3 .
C10D C11D H11D 120.3 .
N2D C12D C11D 123.3(3) .
N2D C12D H12D 118.3 .
C11D C12D H12D 118.3 .
C1E N1E C5E 117.3(6) .
N1E C1E C2E 123.0(6) .
N1E C1E H1E 118.5 .
C2E C1E H1E 118.5 .
C1E C2E C3E 121.6(7) .
C1E C2E H2E 119.2 .
C3E C2E H2E 119.2 .
C2E C3E C4E 115.8(6) .
C2E C3E C6E 123.3(7) .
C4E C3E C6E 120.9(6) .
C5E C4E C3E 119.9(6) .
C5E C4E H4E 120.1 .
C3E C4E H4E 120.1 .
N1E C5E C4E 122.3(6) .
N1E C5E H5E 118.8 .
C4E C5E H5E 118.8 .
C6E C6E C3E 118.7(8) 3_675
C6E C6E H6E1 107.6 3_675
C3E C6E H6E1 107.6 .
C6E C6E H6E2 107.6 3_675
C3E C6E H6E2 107.6 .
H6E1 C6E H6E2 107.1 .
C1F O1F H1F 109.5 .
O1F C1F C2F 109.3(7) .
O1F C1F H1F1 109.8 .
C2F C1F H1F1 109.8 .
O1F C1F H1F2 109.8 .
C2F C1F H1F2 109.8 .
H1F1 C1F H1F2 108.3 .
C1F C2F H2F1 109.5 .
C1F C2F H2F2 109.5 .
H2F1 C2F H2F2 109.5 .
C1F C2F H2F3 109.5 .
H2F1 C2F H2F3 109.5 .
H2F2 C2F H2F3 109.5 .
C1G O1G H1G 109.5 .
O1G C1G C2G 113.1(5) .
O1G C1G H1G1 109.0 .
C2G C1G H1G1 109.0 .
O1G C1G H1G2 109.0 .
C2G C1G H1G2 109.0 .
H1G1 C1G H1G2 107.8 .
C1G C2G H2G1 109.5 .
C1G C2G H2G2 109.5 .
H2G1 C2G H2G2 109.5 .
C1G C2G H2G3 109.5 .
H2G1 C2G H2G3 109.5 .
H2G2 C2G H2G3 109.5 .
O2H C1H C2H 94.7(9) .
C2H C1H O1H 141.6(11) .
O1I C1I C2I 109.7(11) .
C4I C3I O1I 111.5(17) .
O1J C1J C3J 128(2) .
C3J C2J O2J 155(3) .
O1K C1K C2K 124.0(15) .
O2K C3K C4K 124(3) .
C1 C1L O1L 168.9(17) .
C1 C1L C2L 58.4(15) .
O1L C1L C2L 110.6(13) .
O2L C3L C4L 87.0(11) .
O1M C1M C2M 97.7(10) .
O1M C3M C2M 114.7(6) .
C1 C2L C1L 43.0(11) .
C1L C1 C2L 78.5(17) .

loop_
_geom_bond_atom_site_label_1
_geom_bond_atom_site_label_2
_geom_bond_distance
_geom_bond_site_symmetry_2
O1A C3A 1.381(4) .
O1A H1A 0.8400 .
C1A C6A 1.392(4) .
C1A C2A 1.394(4) .
C1A H1 0.9500 .
O2A C5A 1.368(4) .
O2A H2A 0.8400 .
C2A C3A 1.395(5) .
C2A C28A 1.520(4) .
O3A C10A 1.364(4) .
O3A H3A 0.8400 .
C3A C4A 1.378(5) .
O4A C12A 1.380(4) .
O4A H4A 0.8400 .
C4A C5A 1.392(4) .
C4A H2 0.9500 .
O5A C17A 1.377(4) .
O5A H5A 0.8400 .
C5A C6A 1.395(4) .
O6A C19A 1.372(4) .
O6A H6A 0.8400 .
C6A C7A 1.532(4) .
O7A C24A 1.372(4) .
O7A H7A 0.8400 .
C7A C9A 1.528(4) .
C7A C29A 1.533(4) .
C7A H3 1.0000 .
O8A C26A 1.378(4) .
O8A H8A 0.8400 .
C8A C9A 1.387(4) .
C8A C13A 1.400(5) .
C8A H4 0.9500 .
C9A C10A 1.402(4) .
C10A C11A 1.393(5) .
C11A C12A 1.385(5) .
C11A H11A 0.9500 .
C12A C13A 1.393(5) .
C13A C14A 1.518(5) .
C14A C32A 1.528(5) .
C14A C16A 1.529(5) .
C14A H14A 1.0000 .
C15A C16A 1.388(5) .
C15A C20A 1.391(4) .
C15A H15A 0.9500 .
C16A C17A 1.399(5) .
C17A C18A 1.390(5) .
C18A C19A 1.384(5) .
C18A H18A 0.9500 .
C19A C20A 1.405(5) .
C20A C21A 1.530(5) .
C21A C23A 1.517(4) .
C21A C35A 1.539(4) .
C21A H21A 1.0000 .
C22A C27A 1.388(4) .
C22A C23A 1.392(4) .
C22A H22A 0.9500 .
C23A C24A 1.405(4) .
C24A C25A 1.386(5) .
C25A C26A 1.392(4) .
C25A H25A 0.9500 .
C26A C27A 1.396(4) .
C27A C28A 1.532(4) .
C28A C38A 1.534(5) .
C28A H28A 1.0000 .
C29A C30A 1.524(5) .
C29A H29A 0.9900 .
C29A H29B 0.9900 .
C30A C31A 1.520(5) .
C30A H30A 0.9900 .
C30A H30B 0.9900 .
C31A H31A 0.9800 .
C31A H31B 0.9800 .
C31A H31C 0.9800 .
C32A C33A 1.512(5) .
C32A H32A 0.9900 .
C32A H32B 0.9900 .
C33A C34A 1.504(6) .
C33A H33A 0.9900 .
C33A H33B 0.9900 .
C34A H34A 0.9800 .
C34A H34B 0.9800 .
C34A H34C 0.9800 .
C35A C36A 1.526(5) .
C35A H35A 0.9900 .
C35A H35B 0.9900 .
C36A C37A 1.512(5) .
C36A H36A 0.9900 .
C36A H36B 0.9900 .
C37A H37A 0.9800 .
C37A H37B 0.9800 .
C37A H37C 0.9800 .
C38A C39A 1.525(5) .
C38A H38A 0.9900 .
C38A H38B 0.9900 .
C39A C40A 1.518(6) .
C39A H39A 0.9900 .
C39A H39B 0.9900 .
C40A H40A 0.9800 .
C40A H40B 0.9800 .
C40A H40C 0.9800 .
O1B C3B 1.374(4) .
O1B H1B 0.8400 .
C1B C2B 1.387(4) .
C1B C6B 1.392(4) .
C1B H5 0.9500 .
O2B C5B 1.369(3) .
O2B H2B 0.8400 .
C2B C3B 1.394(4) .
C2B C28B 1.529(4) .
O3B C10B 1.372(4) .
O3B H3B 0.8400 .
C3B C4B 1.391(4) .
O4B C12B 1.383(4) .
O4B H4B 0.8400 .
C4B C5B 1.385(4) .
C4B H6 0.9500 .
O5B C17B 1.370(4) .
O5B H5B 0.8400 .
C5B C6B 1.400(4) .
O6B C19B 1.371(4) .
O6B H6B 0.8400 .
C6B C7B 1.519(4) .
O7B C24B 1.374(4) .
O7B H7B 0.8400 .
C7B C9B 1.523(4) .
C7B C29B 1.542(4) .
C7B H7 1.0000 .
O8B C26B 1.373(4) .
O8B H8B 0.8400 .
C8B C9B 1.390(4) .
C8B C13B 1.391(4) .
C8B H8 0.9500 .
C9B C10B 1.403(5) .
C10B C11B 1.378(5) .
C11B C12B 1.384(6) .
C11B H11B 0.9500 .
C12B C13B 1.408(5) .
C13B C14B 1.524(5) .
C14B C16B 1.525(5) .
C14B C32B 1.526(5) .
C14B H14B 1.0000 .
C15B C16B 1.394(5) .
C15B C20B 1.400(4) .
C15B H15B 0.9500 .
C16B C17B 1.405(5) .
C17B C18B 1.389(5) .
C18B C19B 1.385(5) .
C18B H18B 0.9500 .
C19B C20B 1.401(4) .
C20B C21B 1.522(5) .
C21B C23B 1.529(4) .
C21B C35B 1.536(4) .
C21B H21B 1.0000 .
C22B C27B 1.389(4) .
C22B C23B 1.397(4) .
C22B H22B 0.9500 .
C23B C24B 1.401(4) .
C24B C25B 1.381(4) .
C25B C26B 1.391(4) .
C25B H25B 0.9500 .
C26B C27B 1.397(4) .
C27B C28B 1.526(4) .
C28B C38B 1.534(4) .
C28B H28B 1.0000 .
C29B C30B 1.528(4) .
C29B H29C 0.9900 .
C29B H29D 0.9900 .
C30B C31B 1.517(5) .
C30B H30C 0.9900 .
C30B H30D 0.9900 .
C31B H31D 0.9800 .
C31B H31E 0.9800 .
C31B H31F 0.9800 .
C32B C33B 1.535(5) .
C32B H32C 0.9900 .
C32B H32D 0.9900 .
C33B C34B 1.483(6) .
C33B H33C 0.9900 .
C33B H33D 0.9900 .
C34B H34D 0.9800 .
C34B H34E 0.9800 .
C34B H34F 0.9800 .
C35B C36B 1.520(5) .
C35B H35C 0.9900 .
C35B H35D 0.9900 .
C36B C37B 1.522(5) .
C36B H36C 0.9900 .
C36B H36D 0.9900 .
C37B H37D 0.9800 .
C37B H37E 0.9800 .
C37B H37F 0.9800 .
C38B C39B 1.527(4) .
C38B H38C 0.9900 .
C38B H38D 0.9900 .
C39B C40B 1.506(5) .
C39B H39C 0.9900 .
C39B H39D 0.9900 .
C40B H40D 0.9800 .
C40B H40E 0.9800 .
C40B H40F 0.9800 .
N1C C5C 1.335(4) .
N1C C1C 1.341(4) .
C1C C2C 1.367(5) .
C1C H1C 0.9500 .
N2C C12C 1.336(5) .
N2C C8C 1.339(5) .
C2C C3C 1.390(4) .
C2C H2C 0.9500 .
C3C C4C 1.382(4) .
C3C C6C 1.498(4) .
C4C C5C 1.379(5) .
C4C H4C 0.9500 .
C5C H5C 0.9500 .
C6C C7C 1.544(5) .
C6C H6C1 0.9900 .
C6C H6C2 0.9900 .
C7C C10C 1.498(5) .
C7C H7C1 0.9900 .
C7C H7C2 0.9900 .
C8C C9C 1.371(5) .
C8C H8C 0.9500 .
C9C C10C 1.399(5) .
C9C H9C 0.9500 .
C10C C11C 1.383(5) .
C11C C12C 1.384(5) .
C11C H11C 0.9500 .
C12C H12C 0.9500 .
N1D C5D 1.333(5) .
N1D C1D 1.339(5) .
C1D C2D 1.382(5) .
C1D H1D 0.9500 .
N2D C8D 1.335(4) .
N2D C12D 1.339(4) .
C2D C3D 1.385(5) .
C2D H2D 0.9500 .
C3D C4D 1.397(5) .
C3D C6D 1.506(4) .
C4D C5D 1.372(5) .
C4D H4D 0.9500 .
C5D H5D 0.9500 .
C6D C7D 1.541(5) .
C6D H6D1 0.9900 .
C6D H6D2 0.9900 .
C7D C10D 1.502(4) .
C7D H7D1 0.9900 .
C7D H7D2 0.9900 .
C8D C9D 1.368(5) .
C8D H8D 0.9500 .
C9D C10D 1.383(4) .
C9D H9D 0.9500 .
C10D C11D 1.381(4) .
C11D C12D 1.375(5) .
C11D H11D 0.9500 .
C12D H12D 0.9500 .
N1E C1E 1.329(8) .
N1E C5E 1.365(8) .
C1E C2E 1.353(9) .
C1E H1E 0.9500 .
C2E C3E 1.379(8) .
C2E H2E 0.9500 .
C3E C4E 1.408(9) .
C3E C6E 1.510(10) .
C4E C5E 1.368(9) .
C4E H4E 0.9500 .
C5E H5E 0.9500 .
C6E C6E 1.332(14) 3_675
C6E H6E1 0.9900 .
C6E H6E2 0.9900 .
O1F C1F 1.427(6) .
O1F H1F 0.8400 .
C1F C2F 1.477(10) .
C1F H1F1 0.9900 .
C1F H1F2 0.9900 .
C2F H2F1 0.9800 .
C2F H2F2 0.9800 .
C2F H2F3 0.9800 .
O1G C1G 1.412(6) .
O1G H1G 0.8400 .
C1G C2G 1.435(9) .
C1G H1G1 0.9900 .
C1G H1G2 0.9900 .
C2G H2G1 0.9800 .
C2G H2G2 0.9800 .
C2G H2G3 0.9800 .
O1H C1H 1.765(16) .
C1H O2H 1.569(14) .
C1H C2H 1.613(15) .
O1I C3I 1.324(18) .
O1I C1I 1.399(16) .
C1I C2I 1.62(2) .
C3I C4I 1.31(2) .
O1J C1J 1.19(3) .
C1J C3J 1.32(3) .
O2J C2J 1.463(19) .
C2J C3J 0.98(2) .
O1K C1K 1.420(13) .
C1K C2K 1.449(17) .
O2K C3K 1.387(13) .
C3K C4K 1.478(19) .
O1L C1L 1.420(17) .
C1L C1 1.13(2) .
C1L C2L 1.62(3) .
O2L C3L 1.35(2) .
C3L C4L 1.480(14) .
O1M C1M 1.150(16) .
O1M C3M 1.431(6) .
C1M C2M 1.980(17) .
C2M C3M 1.444(10) .
C2L C1 1.41(3) .

loop_
_geom_torsion_atom_site_label_1
_geom_torsion_atom_site_label_2
_geom_torsion_atom_site_label_3
_geom_torsion_atom_site_label_4
_geom_torsion
_geom_torsion_site_symmetry_4
C6A C1A C2A C3A -2.9(4) .
C6A C1A C2A C28A 176.7(3) .
C1A C2A C3A C4A 2.5(4) .
C28A C2A C3A C4A -177.1(3) .
C1A C2A C3A O1A -178.9(3) .
C28A C2A C3A O1A 1.4(4) .
O1A C3A C4A C5A -179.0(3) .
C2A C3A C4A C5A -0.3(4) .
C3A C4A C5A O2A 178.5(3) .
C3A C4A C5A C6A -1.7(4) .
C2A C1A C6A C5A 1.1(4) .
C2A C1A C6A C7A 179.5(3) .
O2A C5A C6A C1A -178.8(3) .
C4A C5A C6A C1A 1.3(4) .
O2A C5A C6A C7A 2.7(4) .
C4A C5A C6A C7A -177.1(3) .
C1A C6A C7A C9A -95.0(3) .
C5A C6A C7A C9A 83.4(3) .
C1A C6A C7A C29A 31.5(4) .
C5A C6A C7A C29A -150.1(3) .
C13A C8A C9A C10A -1.4(4) .
C13A C8A C9A C7A 179.3(3) .
C29A C7A C9A C8A -46.0(4) .
C6A C7A C9A C8A 81.2(3) .
C29A C7A C9A C10A 134.7(3) .
C6A C7A C9A C10A -98.1(3) .
C8A C9A C10A O3A -178.2(3) .
C7A C9A C10A O3A 1.1(4) .
C8A C9A C10A C11A 0.6(4) .
C7A C9A C10A C11A 179.9(3) .
O3A C10A C11A C12A 179.0(3) .
C9A C10A C11A C12A 0.2(5) .
C10A C11A C12A O4A -178.2(3) .
C10A C11A C12A C13A -0.3(5) .
O4A C12A C13A C8A 177.5(3) .
C11A C12A C13A C8A -0.5(5) .
O4A C12A C13A C14A -2.6(5) .
C11A C12A C13A C14A 179.5(3) .
C9A C8A C13A C12A 1.4(5) .
C9A C8A C13A C14A -178.6(3) .
C12A C13A C14A C32A -129.5(3) .
C8A C13A C14A C32A 50.5(4) .
C12A C13A C14A C16A 102.2(4) .
C8A C13A C14A C16A -77.8(4) .
C20A C15A C16A C17A -2.5(4) .
C20A C15A C16A C14A 177.0(3) .
C13A C14A C16A C15A 96.0(4) .
C32A C14A C16A C15A -32.1(4) .
C13A C14A C16A C17A -84.6(4) .
C32A C14A C16A C17A 147.3(3) .
C15A C16A C17A O5A -176.6(3) .
C14A C16A C17A O5A 3.9(5) .
C15A C16A C17A C18A 3.4(4) .
C14A C16A C17A C18A -176.1(3) .
O5A C17A C18A C19A 177.8(3) .
C16A C17A C18A C19A -2.2(5) .
C17A C18A C19A O6A 179.3(3) .
C17A C18A C19A C20A -0.1(5) .
C16A C15A C20A C19A 0.3(4) .
C16A C15A C20A C21A 177.4(3) .
O6A C19A C20A C15A -178.3(3) .
C18A C19A C20A C15A 1.0(4) .
O6A C19A C20A C21A 4.6(4) .
C18A C19A C20A C21A -176.1(3) .
C15A C20A C21A C23A -95.0(3) .
C19A C20A C21A C23A 81.9(3) .
C15A C20A C21A C35A 31.2(4) .
C19A C20A C21A C35A -151.8(3) .
C27A C22A C23A C24A -0.2(4) .
C27A C22A C23A C21A -178.2(3) .
C20A C21A C23A C22A 82.2(3) .
C35A C21A C23A C22A -45.7(4) .
C20A C21A C23A C24A -95.8(3) .
C35A C21A C23A C24A 136.3(3) .
C22A C23A C24A O7A -179.8(2) .
C21A C23A C24A O7A -1.8(4) .
C22A C23A C24A C25A -0.9(4) .
C21A C23A C24A C25A 177.2(3) .
O7A C24A C25A C26A 179.3(3) .
C23A C24A C25A C26A 0.4(4) .
C24A C25A C26A O8A -177.4(3) .
C24A C25A C26A C27A 1.2(4) .
C23A C22A C27A C26A 1.8(4) .
C23A C22A C27A C28A -179.3(3) .
O8A C26A C27A C22A 176.4(3) .
C25A C26A C27A C22A -2.2(4) .
O8A C26A C27A C28A -2.5(4) .
C25A C26A C27A C28A 178.8(3) .
C1A C2A C28A C27A 93.6(3) .
C3A C2A C28A C27A -86.8(3) .
C1A C2A C28A C38A -33.1(4) .
C3A C2A C28A C38A 146.5(3) .
C22A C27A C28A C2A -80.6(4) .
C26A C27A C28A C2A 98.3(3) .
C22A C27A C28A C38A 47.5(4) .
C26A C27A C28A C38A -133.7(3) .
C9A C7A C29A C30A -170.4(2) .
C6A C7A C29A C30A 64.5(3) .
C7A C29A C30A C31A -179.2(3) .
C13A C14A C32A C33A 61.0(4) .
C16A C14A C32A C33A -171.1(3) .
C14A C32A C33A C34A 61.1(5) .
C23A C21A C35A C36A -170.7(3) .
C20A C21A C35A C36A 63.8(4) .
C21A C35A C36A C37A 177.7(3) .
C2A C28A C38A C39A -60.3(4) .
C27A C28A C38A C39A 172.6(3) .
C28A C38A C39A C40A -170.4(4) .
C6B C1B C2B C3B -1.1(4) .
C6B C1B C2B C28B 179.7(3) .
C1B C2B C3B O1B -177.9(2) .
C28B C2B C3B O1B 1.4(4) .
C1B C2B C3B C4B 1.0(4) .
C28B C2B C3B C4B -179.8(3) .
O1B C3B C4B C5B 178.2(3) .
C2B C3B C4B C5B -0.6(4) .
C3B C4B C5B O2B -178.7(3) .
C3B C4B C5B C6B 0.2(4) .
C2B C1B C6B C5B 0.7(4) .
C2B C1B C6B C7B 178.2(3) .
O2B C5B C6B C1B 178.7(2) .
C4B C5B C6B C1B -0.3(4) .
O2B C5B C6B C7B 1.2(4) .
C4B C5B C6B C7B -177.9(3) .
C1B C6B C7B C9B -82.6(3) .
C5B C6B C7B C9B 94.9(3) .
C1B C6B C7B C29B 44.9(3) .
C5B C6B C7B C29B -137.7(3) .
C13B C8B C9B C10B -1.6(4) .
C13B C8B C9B C7B 180.0(3) .
C6B C7B C9B C8B 91.8(3) .
C29B C7B C9B C8B -34.9(4) .
C6B C7B C9B C10B -86.5(3) .
C29B C7B C9B C10B 146.7(3) .
C8B C9B C10B O3B 179.9(3) .
C7B C9B C10B O3B -1.7(5) .
C8B C9B C10B C11B 0.8(5) .
C7B C9B C10B C11B 179.2(3) .
O3B C10B C11B C12B -179.7(3) .
C9B C10B C11B C12B -0.6(6) .
C10B C11B C12B O4B -178.4(4) .
C10B C11B C12B C13B 1.1(6) .
C9B C8B C13B C12B 2.1(5) .
C9B C8B C13B C14B -176.8(3) .
O4B C12B C13B C8B 177.7(3) .
C11B C12B C13B C8B -1.7(5) .
O4B C12B C13B C14B -3.4(5) .
C11B C12B C13B C14B 177.1(3) .
C8B C13B C14B C16B -92.7(4) .
C12B C13B C14B C16B 88.5(4) .
C8B C13B C14B C32B 35.9(4) .
C12B C13B C14B C32B -142.9(3) .
C20B C15B C16B C17B -2.0(5) .
C20B C15B C16B C14B 177.3(3) .
C13B C14B C16B C15B 82.6(4) .
C32B C14B C16B C15B -45.9(4) .
C13B C14B C16B C17B -98.1(4) .
C32B C14B C16B C17B 133.4(3) .
C15B C16B C17B O5B -177.8(3) .
C14B C16B C17B O5B 2.9(5) .
C15B C16B C17B C18B 2.9(5) .
C14B C16B C17B C18B -176.5(3) .
O5B C17B C18B C19B 178.3(3) .
C16B C17B C18B C19B -2.3(5) .
C17B C18B C19B O6B -178.0(3) .
C17B C18B C19B C20B 0.7(5) .
C16B C15B C20B C19B 0.5(4) .
C16B C15B C20B C21B 178.1(3) .
O6B C19B C20B C15B 179.0(3) .
C18B C19B C20B C15B 0.2(4) .
O6B C19B C20B C21B 1.4(4) .
C18B C19B C20B C21B -177.4(3) .
C15B C20B C21B C23B -81.3(3) .
C19B C20B C21B C23B 96.2(3) .
C15B C20B C21B C35B 46.2(4) .
C19B C20B C21B C35B -136.3(3) .
C27B C22B C23B C24B -1.0(4) .
C27B C22B C23B C21B -178.8(3) .
C20B C21B C23B C22B 94.3(3) .
C35B C21B C23B C22B -32.4(4) .
C20B C21B C23B C24B -83.4(3) .
C35B C21B C23B C24B 149.9(3) .
C22B C23B C24B O7B 179.2(3) .
C21B C23B C24B O7B -3.0(4) .
C22B C23B C24B C25B -1.5(4) .
C21B C23B C24B C25B 176.3(3) .
O7B C24B C25B C26B -178.6(3) .
C23B C24B C25B C26B 2.1(5) .
C24B C25B C26B O8B 178.6(3) .
C24B C25B C26B C27B -0.1(4) .
C23B C22B C27B C26B 2.8(4) .
C23B C22B C27B C28B -176.5(3) .
O8B C26B C27B C22B 179.2(3) .
C25B C26B C27B C22B -2.2(4) .
O8B C26B C27B C28B -1.5(4) .
C25B C26B C27B C28B 177.1(3) .
C22B C27B C28B C2B -94.8(3) .
C26B C27B C28B C2B 85.9(3) .
C22B C27B C28B C38B 32.2(4) .
C26B C27B C28B C38B -147.0(3) .
C1B C2B C28B C27B 81.7(3) .
C3B C2B C28B C27B -97.5(3) .
C1B C2B C28B C38B -46.8(3) .
C3B C2B C28B C38B 134.0(3) .
C6B C7B C29B C30B 172.1(2) .
C9B C7B C29B C30B -62.3(3) .
C7B C29B C30B C31B 178.0(3) .
C13B C14B C32B C33B 60.3(4) .
C16B C14B C32B C33B -171.2(3) .
C14B C32B C33B C34B 176.3(4) .
C20B C21B C35B C36B 172.4(2) .
C23B C21B C35B C36B -62.4(3) .
C21B C35B C36B C37B 177.3(3) .
C27B C28B C38B C39B 59.6(3) .
C2B C28B C38B C39B -173.2(2) .
C28B C38B C39B C40B 171.5(3) .
C5C N1C C1C C2C -0.9(5) .
N1C C1C C2C C3C 0.8(5) .
C1C C2C C3C C4C 0.3(4) .
C1C C2C C3C C6C 179.3(3) .
C2C C3C C4C C5C -1.2(5) .
C6C C3C C4C C5C 179.8(3) .
C1C N1C C5C C4C -0.1(5) .
C3C C4C C5C N1C 1.2(5) .
C4C C3C C6C C7C 90.6(4) .
C2C C3C C6C C7C -88.4(4) .
C3C C6C C7C C10C -65.4(4) .
C12C N2C C8C C9C 0.1(5) .
N2C C8C C9C C10C 0.3(5) .
C8C C9C C10C C11C -0.3(4) .
C8C C9C C10C C7C 178.4(3) .
C6C C7C C10C C11C 113.5(3) .
C6C C7C C10C C9C -65.2(4) .
C9C C10C C11C C12C -0.2(4) .
C7C C10C C11C C12C -178.8(3) .
C8C N2C C12C C11C -0.6(5) .
C10C C11C C12C N2C 0.6(5) .
C5D N1D C1D C2D 0.2(5) .
N1D C1D C2D C3D -0.3(5) .
C1D C2D C3D C4D 0.2(4) .
C1D C2D C3D C6D 179.3(3) .
C2D C3D C4D C5D 0.0(4) .
C6D C3D C4D C5D -179.1(3) .
C1D N1D C5D C4D 0.1(5) .
C3D C4D C5D N1D -0.2(5) .
C2D C3D C6D C7D -115.6(3) .
C4D C3D C6D C7D 63.5(4) .
C3D C6D C7D C10D 66.0(4) .
C12D N2D C8D C9D 0.9(5) .
N2D C8D C9D C10D -0.9(5) .
C8D C9D C10D C11D 0.0(5) .
C8D C9D C10D C7D -179.5(3) .
C6D C7D C10D C11D -94.0(4) .
C6D C7D C10D C9D 85.5(4) .
C9D C10D C11D C12D 1.0(5) .
C7D C10D C11D C12D -179.6(3) .
C8D N2D C12D C11D 0.0(5) .
C10D C11D C12D N2D -1.0(5) .
C5E N1E C1E C2E -1.1(9) .
N1E C1E C2E C3E 2.8(11) .
C1E C2E C3E C4E -3.5(10) .
C1E C2E C3E C6E 176.3(7) .
C2E C3E C4E C5E 2.9(8) .
C6E C3E C4E C5E -177.0(6) .
C1E N1E C5E C4E 0.4(8) .
C3E C4E C5E N1E -1.4(8) .
C2E C3E C6E C6E 48.5(18) 3_675
C4E C3E C6E C6E -131.6(13) 3_675
O1L C1L C2L C1 178(2) .
O1L C1L C1 C2L -8(10) .
